data_4503480
loop_
_publ_author_name
'Nockemann, Peter'
'Thijs, Ben'
'Hecke, Kristof Van'
'Meervelt, Luc Van'
'Binnemans, Koen'

_publ_section_title
;
 Polynuclear Metal Complexes Obtained from the Task-Specific Ionic Liquid
 Betainium Bistriflimide
;
_journal_issue 4
_journal_name_full 'Crystal Growth &amp; Design'
_journal_page_first 1353
_journal_paper_doi 10.1021/cg701187t
_journal_volume 8
_journal_year 2008
_chemical_formula_moiety 'C50 H110 Mn4 N10 O23, 8(C2 F6 N O4 S2)'
_chemical_formula_sum 'C66 H110 F48 Mn4 N18 O55 S16'
_chemical_formula_weight 3680.61
_chemical_name_systematic
; 
 ? 
;
_space_group_IT_number 15
_symmetry_cell_setting monoclinic
_symmetry_space_group_name_Hall '-C 2yc'
_symmetry_space_group_name_H-M 'C 1 2/c 1'
_atom_sites_solution_hydrogens geom
_atom_sites_solution_primary direct
_atom_sites_solution_secondary difmap
_audit_creation_method SHELXL-97
_cell_angle_alpha 90.00
_cell_angle_beta 106.700(2)
_cell_angle_gamma 90.00
_cell_formula_units_Z 8
_cell_length_a 42.9460(18)
_cell_length_b 13.4744(8)
_cell_length_c 50.082(2)
_cell_measurement_temperature 100(2)
_cell_volume 27759(2)
_computing_cell_refinement 'Bruker SAINT'
_computing_data_collection 'Bruker SMART'
_computing_data_reduction 'Bruker SAINT'
_computing_publication_material Platon
_computing_structure_refinement 'SHELXL-97 (Sheldrick, 1997)'
_computing_structure_solution 'SHELXS-97 (Sheldrick, 1990)'
_diffrn_ambient_temperature 100(2)
_diffrn_measured_fraction_theta_full .983
_diffrn_measured_fraction_theta_max .983
_diffrn_measurement_device_type 'SMART 6000'
_diffrn_measurement_method '\w and \f scans'
_diffrn_radiation_monochromator 'crossed G\"obel mirrors'
_diffrn_radiation_source 'fine-focus sealed tube'
_diffrn_radiation_type CuK\a
_diffrn_radiation_wavelength 1.54178
_diffrn_reflns_av_R_equivalents 0.154
_diffrn_reflns_av_sigmaI/netI 0.1079
_diffrn_reflns_limit_h_max 50
_diffrn_reflns_limit_h_min -52
_diffrn_reflns_limit_k_max 16
_diffrn_reflns_limit_k_min 0
_diffrn_reflns_limit_l_max 60
_diffrn_reflns_limit_l_min 0
_diffrn_reflns_number 139417
_diffrn_reflns_theta_full 70.76
_diffrn_reflns_theta_max 70.76
_diffrn_reflns_theta_min 1.84
_exptl_absorpt_coefficient_mu 6.561
_exptl_absorpt_correction_T_max 0.269
_exptl_absorpt_correction_T_min 0.167
_exptl_absorpt_correction_type refdelf
_exptl_absorpt_process_details 'WinGX - Version 1.70.01'
_exptl_crystal_colour yellow
_exptl_crystal_density_diffrn 1.761
_exptl_crystal_density_method 'not measured'
_exptl_crystal_description block
_exptl_crystal_F_000 14880
_exptl_crystal_size_max 0.3
_exptl_crystal_size_mid 0.25
_exptl_crystal_size_min 0.2
_refine_diff_density_max 1.761
_refine_diff_density_min -1.108
_refine_diff_density_rms .124
_refine_ls_extinction_method none
_refine_ls_goodness_of_fit_ref 1.017
_refine_ls_hydrogen_treatment constr
_refine_ls_matrix_type full
_refine_ls_number_parameters 2076
_refine_ls_number_reflns 26272
_refine_ls_number_restraints 444
_refine_ls_restrained_S_all 1.061
_refine_ls_R_factor_all 0.1209
_refine_ls_R_factor_gt 0.0737
_refine_ls_shift/su_max 0.001
_refine_ls_shift/su_mean 0.000
_refine_ls_structure_factor_coef Fsqd
_refine_ls_weighting_details 'calc w=1/[\s^2^(Fo^2^)+(0.0568P)^2^+227.5532P] where P=(Fo^2^+2Fc^2^)/3'
_refine_ls_weighting_scheme calc
_refine_ls_wR_factor_gt 0.1582
_refine_ls_wR_factor_ref 0.1860
_reflns_number_gt 17282
_reflns_number_total 26272
_reflns_threshold_expression >2sigma(I)
_cod_data_source_file cg701187t-file006.cif
_cod_data_source_block wg147
_cod_original_sg_symbol_H-M 'C 2/c'
_cod_database_code 4503480

loop_
_symmetry_equiv_pos_as_xyz
'x, y, z'
'-x, y, -z+1/2'
'x+1/2, y+1/2, z'
'-x+1/2, y+1/2, -z+1/2'
'-x, -y, -z'
'x, -y, z-1/2'
'-x+1/2, -y+1/2, -z'
'x+1/2, -y+1/2, z-1/2'

loop_
_atom_site_label
_atom_site_type_symbol
_atom_site_fract_x
_atom_site_fract_y
_atom_site_fract_z
_atom_site_U_iso_or_equiv
_atom_site_adp_type
_atom_site_occupancy
_atom_site_symmetry_multiplicity
_atom_site_calc_flag
_atom_site_refinement_flags
_atom_site_disorder_assembly
_atom_site_disorder_group
C1 C 0.74931(16) 0.3411(5) 0.15799(14) 0.0256(14) Uani 1 1 d . . .
C2 C 0.75902(17) 0.3450(6) 0.13083(14) 0.0334(17) Uani 1 1 d . . .
H2A H 0.7613 0.2759 0.1249 0.040 Uiso 1 1 calc R . .
H2B H 0.7408 0.3754 0.1163 0.040 Uiso 1 1 calc R . .
C3 C 0.78852(18) 0.5055(5) 0.14016(16) 0.0351(17) Uani 1 1 d . . .
H3A H 0.7894 0.5077 0.1599 0.053 Uiso 1 1 calc R . .
H3B H 0.7683 0.5365 0.1290 0.053 Uiso 1 1 calc R . .
H3C H 0.8071 0.5416 0.1373 0.053 Uiso 1 1 calc R . .
C4 C 0.81843(17) 0.3470(6) 0.14991(16) 0.0347(17) Uani 1 1 d . . .
H4A H 0.8384 0.3807 0.1493 0.052 Uiso 1 1 calc R . .
H4B H 0.8187 0.2783 0.1435 0.052 Uiso 1 1 calc R . .
H4C H 0.8169 0.3472 0.1691 0.052 Uiso 1 1 calc R . .
C5 C 0.7918(2) 0.3983(6) 0.10156(15) 0.0401(19) Uani 1 1 d . . .
H5A H 0.7732 0.4337 0.0894 0.060 Uiso 1 1 calc R . .
H5B H 0.7917 0.3294 0.0953 0.060 Uiso 1 1 calc R . .
H5C H 0.8120 0.4308 0.1009 0.060 Uiso 1 1 calc R . .
C6 C 0.65187(14) 0.0919(4) 0.13927(12) 0.0180(12) Uani 1 1 d . . .
C7 C 0.65794(14) 0.0163(4) 0.11844(12) 0.0176(12) Uani 1 1 d . . .
H7A H 0.6584 -0.0507 0.1266 0.021 Uiso 1 1 calc R . .
H7B H 0.6392 0.0185 0.1014 0.021 Uiso 1 1 calc R . .
C8 C 0.71831(14) 0.0170(5) 0.13392(12) 0.0239(14) Uani 1 1 d . . .
H8A H 0.7377 0.0190 0.1273 0.036 Uiso 1 1 calc R . .
H8B H 0.7174 -0.0468 0.1430 0.036 Uiso 1 1 calc R . .
H8C H 0.7194 0.0710 0.1473 0.036 Uiso 1 1 calc R . .
C9 C 0.68865(15) -0.0535(5) 0.08923(12) 0.0204(13) Uani 1 1 d . . .
H9A H 0.7090 -0.0515 0.0840 0.031 Uiso 1 1 calc R . .
H9B H 0.6702 -0.0447 0.0725 0.031 Uiso 1 1 calc R . .
H9C H 0.6868 -0.1176 0.0978 0.031 Uiso 1 1 calc R . .
C10 C 0.68960(16) 0.1268(5) 0.09559(14) 0.0254(14) Uani 1 1 d . . .
H10A H 0.6923 0.1807 0.1092 0.038 Uiso 1 1 calc R . .
H10B H 0.6692 0.1362 0.0807 0.038 Uiso 1 1 calc R . .
H10C H 0.7079 0.1273 0.0876 0.038 Uiso 1 1 calc R . .
C11 C 0.66105(16) 0.1555(5) 0.20996(13) 0.0242(14) Uani 1 1 d . . .
C12 C 0.66071(17) 0.0601(5) 0.22639(15) 0.0321(16) Uani 1 1 d . . .
H12A H 0.6572 0.0781 0.2445 0.039 Uiso 1 1 calc R . .
H12B H 0.6419 0.0197 0.2160 0.039 Uiso 1 1 calc R . .
C13 C 0.6840(2) -0.0976(6) 0.24522(17) 0.0412(19) Uani 1 1 d . . .
H13A H 0.6786 -0.0822 0.2625 0.062 Uiso 1 1 calc R . .
H13B H 0.7033 -0.1401 0.2495 0.062 Uiso 1 1 calc R . .
H13C H 0.6657 -0.1323 0.2323 0.062 Uiso 1 1 calc R . .
C14 C 0.71954(19) 0.0454(6) 0.25179(15) 0.0406(19) Uani 1 1 d . . .
H14A H 0.7229 0.1110 0.2447 0.061 Uiso 1 1 calc R . .
H14B H 0.7389 0.0044 0.2536 0.061 Uiso 1 1 calc R . .
H14C H 0.7158 0.0524 0.2701 0.061 Uiso 1 1 calc R . .
C15 C 0.69789(16) -0.0299(5) 0.20519(14) 0.0288(15) Uani 1 1 d . . .
H15A H 0.6781 -0.0549 0.1918 0.043 Uiso 1 1 calc R . .
H15B H 0.7147 -0.0814 0.2088 0.043 Uiso 1 1 calc R . .
H15C H 0.7056 0.0290 0.1975 0.043 Uiso 1 1 calc R . .
C16 C 0.62553(15) 0.3570(5) 0.13483(13) 0.0220(13) Uani 1 1 d . . .
C17 C 0.62106(17) 0.4229(5) 0.10948(14) 0.0321(17) Uani 1 1 d . . .
H17A H 0.6249 0.4923 0.1161 0.039 Uiso 1 1 calc R . .
H17B H 0.6383 0.4059 0.1007 0.039 Uiso 1 1 calc R . .
C18 C 0.58380(19) 0.3195(5) 0.07349(15) 0.0344(17) Uani 1 1 d . . .
H18A H 0.5820 0.2694 0.0872 0.052 Uiso 1 1 calc R . .
H18B H 0.6023 0.3035 0.0665 0.052 Uiso 1 1 calc R . .
H18C H 0.5638 0.3202 0.0580 0.052 Uiso 1 1 calc R . .
C19 C 0.5615(2) 0.4448(7) 0.09837(16) 0.048(2) Uani 1 1 d . . .
H19A H 0.5409 0.4383 0.0836 0.072 Uiso 1 1 calc R . .
H19B H 0.5639 0.5133 0.1053 0.072 Uiso 1 1 calc R . .
H19C H 0.5615 0.3996 0.1137 0.072 Uiso 1 1 calc R . .
C20 C 0.5906(2) 0.4951(6) 0.06547(15) 0.0390(18) Uani 1 1 d . . .
H20A H 0.5712 0.4896 0.0494 0.059 Uiso 1 1 calc R . .
H20B H 0.6100 0.4831 0.0594 0.059 Uiso 1 1 calc R . .
H20C H 0.5917 0.5618 0.0735 0.059 Uiso 1 1 calc R . .
C21 C 0.53063(14) 0.1314(4) 0.10742(12) 0.0167(12) Uani 1 1 d . . .
C22 C 0.52338(14) 0.0502(5) 0.08519(11) 0.0177(12) Uani 1 1 d . . .
H22A H 0.5427 0.0431 0.0783 0.021 Uiso 1 1 calc R . .
H22B H 0.5208 -0.0131 0.0943 0.021 Uiso 1 1 calc R . .
C23 C 0.49281(16) -0.0235(5) 0.04096(13) 0.0233(14) Uani 1 1 d . . .
H23A H 0.5127 -0.0252 0.0351 0.035 Uiso 1 1 calc R . .
H23B H 0.4739 -0.0163 0.0245 0.035 Uiso 1 1 calc R . .
H23C H 0.4909 -0.0853 0.0507 0.035 Uiso 1 1 calc R . .
C24 C 0.46287(14) 0.0653(5) 0.06832(13) 0.0245(14) Uani 1 1 d . . .
H24A H 0.4610 0.0043 0.0784 0.037 Uiso 1 1 calc R . .
H24B H 0.4444 0.0700 0.0514 0.037 Uiso 1 1 calc R . .
H24C H 0.4628 0.1228 0.0803 0.037 Uiso 1 1 calc R . .
C25 C 0.49717(15) 0.1575(5) 0.04526(12) 0.0223(13) Uani 1 1 d . . .
H25A H 0.4978 0.2144 0.0576 0.033 Uiso 1 1 calc R . .
H25B H 0.4784 0.1640 0.0287 0.033 Uiso 1 1 calc R . .
H25C H 0.5172 0.1557 0.0396 0.033 Uiso 1 1 calc R . .
C26 C 0.55281(14) 0.3571(4) 0.17234(12) 0.0179(12) Uani 1 1 d . . .
C27 C 0.56234(14) 0.4490(4) 0.19080(12) 0.0167(12) Uani 1 1 d . . .
H27A H 0.5628 0.5063 0.1785 0.020 Uiso 1 1 calc R . .
H27B H 0.5449 0.4618 0.1997 0.020 Uiso 1 1 calc R . .
C28 C 0.59770(17) 0.5453(5) 0.22861(14) 0.0306(16) Uani 1 1 d . . .
H28A H 0.6173 0.5445 0.2446 0.046 Uiso 1 1 calc R . .
H28B H 0.5786 0.5564 0.2352 0.046 Uiso 1 1 calc R . .
H28C H 0.5994 0.5988 0.2158 0.046 Uiso 1 1 calc R . .
C29 C 0.62217(14) 0.4377(5) 0.20125(12) 0.0181(12) Uani 1 1 d . . .
H29A H 0.6428 0.4401 0.2162 0.027 Uiso 1 1 calc R . .
H29B H 0.6214 0.4924 0.1882 0.027 Uiso 1 1 calc R . .
H29C H 0.6205 0.3743 0.1913 0.027 Uiso 1 1 calc R . .
C30 C 0.59531(15) 0.3658(5) 0.23415(12) 0.0228(13) Uani 1 1 d . . .
H30A H 0.5947 0.3014 0.2249 0.034 Uiso 1 1 calc R . .
H30B H 0.5765 0.3717 0.2414 0.034 Uiso 1 1 calc R . .
H30C H 0.6154 0.3709 0.2496 0.034 Uiso 1 1 calc R . .
C31 C 0.45639(16) 0.1111(5) 0.14016(12) 0.0216(13) Uani 1 1 d . . .
C32 C 0.45238(15) 0.0118(5) 0.15339(13) 0.0216(13) Uani 1 1 d . . .
H32A H 0.4330 0.0163 0.1603 0.026 Uiso 1 1 calc R . .
H32B H 0.4478 -0.0394 0.1386 0.026 Uiso 1 1 calc R . .
C33 C 0.48723(18) 0.0478(6) 0.20127(14) 0.0353(17) Uani 1 1 d . . .
H33A H 0.5049 0.0217 0.2167 0.053 Uiso 1 1 calc R . .
H33B H 0.4676 0.0557 0.2073 0.053 Uiso 1 1 calc R . .
H33C H 0.4936 0.1124 0.1955 0.053 Uiso 1 1 calc R . .
C34 C 0.51001(18) -0.0389(6) 0.16750(17) 0.0413(19) Uani 1 1 d . . .
H34A H 0.5278 -0.0631 0.1831 0.062 Uiso 1 1 calc R . .
H34B H 0.5163 0.0242 0.1608 0.062 Uiso 1 1 calc R . .
H34C H 0.5053 -0.0878 0.1524 0.062 Uiso 1 1 calc R . .
C35 C 0.4712(2) -0.1215(5) 0.18656(16) 0.0372(18) Uani 1 1 d . . .
H35A H 0.4686 -0.1705 0.1716 0.056 Uiso 1 1 calc R . .
H35B H 0.4508 -0.1145 0.1913 0.056 Uiso 1 1 calc R . .
H35C H 0.4884 -0.1434 0.2030 0.056 Uiso 1 1 calc R . .
C36 C 0.43829(15) 0.3766(4) 0.07710(11) 0.0169(12) Uani 1 1 d . . .
C37 C 0.43337(14) 0.4557(5) 0.05455(12) 0.0185(12) Uani 1 1 d . . .
H37A H 0.4389 0.5208 0.0639 0.022 Uiso 1 1 calc R . .
H37B H 0.4493 0.4431 0.0440 0.022 Uiso 1 1 calc R . .
C38 C 0.40238(17) 0.5431(6) 0.01334(14) 0.0331(17) Uani 1 1 d . . .
H38A H 0.4074 0.6071 0.0229 0.050 Uiso 1 1 calc R . .
H38B H 0.3815 0.5478 -0.0012 0.050 Uiso 1 1 calc R . .
H38C H 0.4195 0.5260 0.0048 0.050 Uiso 1 1 calc R . .
C39 C 0.37515(16) 0.4961(5) 0.04764(14) 0.0276(15) Uani 1 1 d . . .
H39A H 0.3716 0.4426 0.0597 0.041 Uiso 1 1 calc R . .
H39B H 0.3547 0.5105 0.0333 0.041 Uiso 1 1 calc R . .
H39C H 0.3826 0.5557 0.0588 0.041 Uiso 1 1 calc R . .
C40 C 0.39060(16) 0.3690(5) 0.01852(13) 0.0252(14) Uani 1 1 d . . .
H40A H 0.4072 0.3495 0.0095 0.038 Uiso 1 1 calc R . .
H40B H 0.3697 0.3777 0.0043 0.038 Uiso 1 1 calc R . .
H40C H 0.3886 0.3171 0.0316 0.038 Uiso 1 1 calc R . .
C41 C 0.42720(15) 0.3890(4) 0.14532(12) 0.0187(13) Uani 1 1 d . . .
C42 C 0.42275(15) 0.4881(5) 0.15887(13) 0.0226(13) Uani 1 1 d . . .
H42A H 0.4414 0.4966 0.1757 0.027 Uiso 1 1 calc R . .
H42B H 0.4241 0.5418 0.1458 0.027 Uiso 1 1 calc R . .
C43 C 0.3880(3) 0.4223(7) 0.1859(2) 0.060(3) Uani 1 1 d U . .
H43A H 0.3838 0.3598 0.1755 0.090 Uiso 1 1 calc R . .
H43B H 0.3695 0.4379 0.1930 0.090 Uiso 1 1 calc R . .
H43C H 0.4077 0.4159 0.2016 0.090 Uiso 1 1 calc R . .
C44 C 0.36312(16) 0.5104(7) 0.14237(15) 0.0398(19) Uani 1 1 d . . .
H44A H 0.3610 0.4490 0.1315 0.060 Uiso 1 1 calc R . .
H44B H 0.3655 0.5667 0.1307 0.060 Uiso 1 1 calc R . .
H44C H 0.3437 0.5198 0.1486 0.060 Uiso 1 1 calc R . .
C45 C 0.39513(19) 0.6001(6) 0.1825(2) 0.054(3) Uani 1 1 d U . .
H45A H 0.3751 0.6123 0.1875 0.081 Uiso 1 1 calc R . .
H45B H 0.3986 0.6540 0.1705 0.081 Uiso 1 1 calc R . .
H45C H 0.4135 0.5971 0.1994 0.081 Uiso 1 1 calc R . .
C46 C 0.34778(14) 0.1114(4) 0.05610(12) 0.0168(12) Uani 1 1 d . . .
C47 C 0.33761(15) 0.1014(6) 0.02427(12) 0.0270(15) Uani 1 1 d . . .
H47A H 0.3427 0.1648 0.0165 0.032 Uiso 1 1 calc R . .
H47B H 0.3514 0.0496 0.0194 0.032 Uiso 1 1 calc R . .
C48 C 0.29896(18) 0.0789(7) -0.02097(13) 0.040(2) Uani 1 1 d U . .
H48A H 0.2768 0.0594 -0.0312 0.060 Uiso 1 1 calc R . .
H48B H 0.3144 0.0328 -0.0253 0.060 Uiso 1 1 calc R . .
H48C H 0.3032 0.1463 -0.0264 0.060 Uiso 1 1 calc R . .
C49 C 0.29381(19) -0.0248(5) 0.01752(15) 0.0347(17) Uani 1 1 d . . .
H49A H 0.2980 -0.0285 0.0378 0.052 Uiso 1 1 calc R . .
H49B H 0.3069 -0.0749 0.0115 0.052 Uiso 1 1 calc R . .
H49C H 0.2707 -0.0371 0.0084 0.052 Uiso 1 1 calc R . .
C50 C 0.28053(17) 0.1511(6) 0.01636(15) 0.0336(16) Uani 1 1 d . . .
H50A H 0.2819 0.1468 0.0362 0.050 Uiso 1 1 calc R . .
H50B H 0.2582 0.1378 0.0051 0.050 Uiso 1 1 calc R . .
H50C H 0.2869 0.2178 0.0122 0.050 Uiso 1 1 calc R . .
C51 C 0.7139(2) 0.2907(7) 0.30809(16) 0.0468(18) Uani 1 1 d U . .
C53 C 0.69010(18) 0.6394(5) 0.17393(16) 0.0343(17) Uani 1 1 d . . .
C54 C 0.58242(17) 0.8072(5) 0.13372(17) 0.0344(17) Uani 1 1 d . . .
C55 C 0.19647(16) 0.8020(5) 0.02509(14) 0.0253(14) Uani 1 1 d . . .
C56 C 0.19252(19) 1.1337(5) 0.07058(15) 0.0332(16) Uani 1 1 d . . .
C57 C 0.29069(17) 0.3043(5) 0.10276(14) 0.0288(15) Uani 1 1 d . . .
C58 C 0.29590(15) 0.6251(5) 0.05198(14) 0.0242(14) Uani 1 1 d . . .
C59 C 0.48895(18) 0.6533(5) 0.11974(17) 0.0350(17) Uani 1 1 d . . .
C60 C 0.3833(2) 0.8413(7) 0.0846(3) 0.065(2) Uani 1 1 d U . .
C61 C 0.5936(2) 0.8098(6) 0.25925(18) 0.0393(18) Uani 1 1 d . . .
C62 C 0.6111(2) 1.1586(6) 0.2951(2) 0.052(2) Uani 1 1 d . . .
C63 C 0.40652(15) 0.1889(5) 0.94559(13) 0.0229(13) Uani 1 1 d . . .
C64 C 0.39691(16) -0.1317(5) 0.99607(14) 0.0256(14) Uani 1 1 d . . .
C65 C 0.50241(10) 0.3327(3) 0.97721(9) 0.0283(12) Uani 1 1 d DU . .
C66 C 0.49956(19) 0.2807(5) 0.26093(14) 0.029(2) Uani 0.50 1 d PDU . .
C67 C 0.50041(17) 0.6450(4) 0.23194(12) 0.026(2) Uani 0.50 1 d PDU . .
N1 N 0.78958(13) 0.4001(4) 0.13126(11) 0.0264(12) Uani 1 1 d . . .
N2 N 0.68866(11) 0.0292(4) 0.10976(9) 0.0149(10) Uani 1 1 d . . .
N3 N 0.69068(13) -0.0031(4) 0.23201(11) 0.0261(12) Uani 1 1 d . . .
N4 N 0.58892(13) 0.4195(4) 0.08709(11) 0.0245(12) Uani 1 1 d . . .
N5 N 0.49416(12) 0.0635(4) 0.06035(10) 0.0182(10) Uani 1 1 d . . .
N6 N 0.59437(12) 0.4474(4) 0.21362(10) 0.0158(10) Uani 1 1 d . . .
N7 N 0.48043(13) -0.0237(4) 0.17694(11) 0.0256(12) Uani 1 1 d . . .
N8 N 0.40037(11) 0.4645(4) 0.03395(10) 0.0159(10) Uani 1 1 d . . .
N9 N 0.39237(12) 0.5037(4) 0.16714(10) 0.0182(10) Uani 1 1 d . . .
N10 N 0.30276(12) 0.0764(4) 0.00969(10) 0.0232(12) Uani 1 1 d . . .
N11 N 0.72026(17) 0.4745(5) 0.29062(15) 0.0503(13) Uani 1 1 d DU . .
N12 N 0.64728(14) 0.7908(4) 0.15994(12) 0.0283(12) Uani 1 1 d . . .
N13 N 0.17670(12) 0.9822(4) 0.03418(11) 0.0236(11) Uani 1 1 d . . .
N14 N 0.31145(13) 0.4774(4) 0.08886(11) 0.0248(12) Uani 1 1 d . . .
N15 N 0.44389(14) 0.7939(4) 0.11501(12) 0.0292(13) Uani 1 1 d . . .
N16 N 0.58834(12) 0.9753(4) 0.28715(9) 0.0183(11) Uani 1 1 d . . .
N17 N 0.38323(12) 0.0279(4) 0.96415(11) 0.0224(11) Uani 1 1 d . . .
N18 N 0.4815(2) 0.5048(4) 0.99126(18) 0.0212(18) Uani 0.50 1 d PDU . .
N19 N 0.51635(17) 0.4562(4) 0.24426(18) 0.030(2) Uani 0.50 1 d PDU . .
O1 O 0.72383(10) 0.2902(4) 0.15454(9) 0.0278(10) Uani 1 1 d . . .
O2 O 0.76489(11) 0.3837(4) 0.17958(9) 0.0306(11) Uani 1 1 d . . .
O3 O 0.67161(11) 0.1599(4) 0.14729(10) 0.0302(11) Uani 1 1 d . . .
O4 O 0.62697(10) 0.0748(3) 0.14641(10) 0.0253(10) Uani 1 1 d . . .
O5 O 0.68734(11) 0.1892(4) 0.20823(9) 0.0302(11) Uani 1 1 d . . .
O6 O 0.63342(11) 0.1931(3) 0.19932(9) 0.0264(10) Uani 1 1 d . . .
O7 O 0.65174(11) 0.3743(3) 0.15273(9) 0.0232(9) Uani 1 1 d . . .
O8 O 0.60436(11) 0.2951(3) 0.13577(9) 0.0250(10) Uani 1 1 d . . .
O9 O 0.55653(11) 0.1166(4) 0.12585(9) 0.0308(11) Uani 1 1 d . . .
O10 O 0.51185(11) 0.2028(3) 0.10533(9) 0.0277(10) Uani 1 1 d . . .
O11 O 0.56856(10) 0.2787(3) 0.17794(9) 0.0199(9) Uani 1 1 d . . .
O12 O 0.52803(10) 0.3737(3) 0.15227(8) 0.0210(9) Uani 1 1 d . . .
O13 O 0.48161(11) 0.1617(3) 0.14942(10) 0.0292(10) Uani 1 1 d . . .
O14 O 0.43267(12) 0.1325(3) 0.11983(9) 0.0310(11) Uani 1 1 d . . .
O15 O 0.46765(10) 0.3650(3) 0.09045(8) 0.0246(10) Uani 1 1 d . . .
O16 O 0.41412(11) 0.3344(4) 0.08075(9) 0.0304(11) Uani 1 1 d . . .
O17 O 0.45574(10) 0.3749(3) 0.14538(9) 0.0257(10) Uani 1 1 d . . .
O18 O 0.40311(12) 0.3345(4) 0.13606(11) 0.0347(12) Uani 1 1 d . . .
O19 O 0.37471(10) 0.1562(3) 0.06481(8) 0.0187(9) Uani 1 1 d . . .
O20 O 0.33049(10) 0.0768(3) 0.06981(8) 0.0228(9) Uani 1 1 d . . .
O21 O 0.71888(11) 0.3802(3) 0.20637(9) 0.0277(10) Uani 1 1 d . . .
O22 O 0.58138(10) 0.0414(3) 0.18201(9) 0.0241(9) Uani 1 1 d . . .
O23 O 0.36015(10) 0.1487(3) 0.11967(8) 0.0238(10) Uani 1 1 d . . .
O24 O 0.67648(15) 0.3509(6) 0.26112(12) 0.071(2) Uani 1 1 d U . .
O25 O 0.73337(13) 0.3323(5) 0.26499(10) 0.0437(13) Uani 1 1 d U . .
O28 O 0.68714(12) 0.7668(4) 0.13478(11) 0.0402(13) Uani 1 1 d . . .
O29 O 0.64307(13) 0.6443(4) 0.12739(10) 0.0357(12) Uani 1 1 d . . .
O30 O 0.61095(16) 0.8528(4) 0.18505(11) 0.0510(16) Uani 1 1 d . . .
O31 O 0.60661(15) 0.6760(4) 0.17174(13) 0.0534(16) Uani 1 1 d . . .
O32 O 0.20464(14) 0.8698(4) 0.07479(9) 0.0412(13) Uani 1 1 d . . .
O33 O 0.14913(12) 0.8382(4) 0.04560(10) 0.0333(11) Uani 1 1 d . . .
O34 O 0.19502(12) 1.1396(3) 0.01942(10) 0.0337(11) Uani 1 1 d . . .
O35 O 0.23571(11) 1.0378(4) 0.05282(11) 0.0348(12) Uani 1 1 d . . .
O36 O 0.33686(12) 0.3255(3) 0.07977(11) 0.0338(11) Uani 1 1 d . . .
O37 O 0.28100(13) 0.3561(4) 0.05125(9) 0.0362(12) Uani 1 1 d . . .
O38 O 0.29499(13) 0.6370(4) 0.10372(10) 0.0337(11) Uani 1 1 d . . .
O39 O 0.25278(10) 0.5378(4) 0.07118(10) 0.0281(10) Uani 1 1 d . . .
O40 O 0.48936(13) 0.8233(4) 0.09608(13) 0.0457(14) Uani 1 1 d . . .
O41 O 0.44887(13) 0.7017(4) 0.07190(10) 0.0404(13) Uani 1 1 d . . .
O42 O 0.40050(18) 0.7909(6) 0.13686(17) 0.084(3) Uani 1 1 d . . .
O43 O 0.39985(12) 0.6612(3) 0.10245(10) 0.0332(11) Uani 1 1 d . . .
O44 O 0.59580(13) 0.9855(4) 0.23885(9) 0.0354(12) Uani 1 1 d . . .
O45 O 0.54466(11) 0.9279(4) 0.24633(9) 0.0328(11) Uani 1 1 d . . .
O46 O 0.64815(11) 1.0111(4) 0.29251(10) 0.0314(11) Uani 1 1 d . . .
O47 O 0.62471(12) 1.0215(4) 0.33184(9) 0.0359(12) Uani 1 1 d . . .
O48 O 0.42504(12) 0.1362(4) 0.99785(10) 0.0367(12) Uani 1 1 d . . .
O49 O 0.36883(12) 0.1910(4) 0.97756(10) 0.0334(11) Uani 1 1 d . . .
O50 O 0.43921(11) -0.0525(4) 0.97440(10) 0.0315(11) Uani 1 1 d . . .
O51 O 0.39060(13) -0.1300(4) 0.94287(10) 0.0361(12) Uani 1 1 d . . .
O52 O 0.51888(16) 0.3855(7) 1.02865(12) 0.031(2) Uani 0.50 1 d PDU . .
O53 O 0.46260(13) 0.3496(6) 1.00514(17) 0.0300(17) Uani 0.50 1 d PDU . .
O54 O 0.45948(10) 0.4342(6) 0.99336(13) 0.0238(15) Uani 0.50 1 d PDU A .
O55 O 0.5038(3) 0.3509(7) 1.03020(11) 0.037(2) Uani 0.50 1 d PDU A .
O56 O 0.5068(7) 0.3171(13) 0.2121(4) 0.040(4) Uani 0.50 1 d PDU . .
O57 O 0.45934(13) 0.3865(8) 0.2230(2) 0.037(2) Uani 0.50 1 d PDU . .
O58 O 0.47560(19) 0.5425(8) 0.2647(3) 0.047(3) Uani 0.50 1 d PDU . .
O59 O 0.5339(3) 0.5842(10) 0.2802(2) 0.052(3) Uani 0.50 1 d PDU . .
F1 F 0.69294(13) 0.3246(5) 0.32118(10) 0.0629(14) Uani 1 1 d U . .
F2 F 0.70768(18) 0.1991(4) 0.30167(13) 0.0779(17) Uani 1 1 d U . .
F3 F 0.74292(13) 0.2990(5) 0.32484(10) 0.0659(15) Uani 1 1 d U . .
F7 F 0.70836(11) 0.6983(4) 0.19358(10) 0.0502(12) Uani 1 1 d . . .
F8 F 0.70917(12) 0.5815(4) 0.16400(11) 0.0563(14) Uani 1 1 d . . .
F9 F 0.67231(11) 0.5834(3) 0.18546(10) 0.0430(11) Uani 1 1 d . . .
F10 F 0.57811(11) 0.7359(3) 0.11498(11) 0.0496(12) Uani 1 1 d . . .
F11 F 0.55461(13) 0.8189(5) 0.14033(14) 0.0753(18) Uani 1 1 d . . .
F12 F 0.58927(12) 0.8892(3) 0.12277(10) 0.0515(13) Uani 1 1 d . . .
F13 F 0.22502(9) 0.8362(3) 0.02382(9) 0.0340(9) Uani 1 1 d . . .
F14 F 0.20064(10) 0.7085(3) 0.03447(9) 0.0363(10) Uani 1 1 d . . .
F15 F 0.17614(10) 0.7997(3) -0.00047(8) 0.0336(9) Uani 1 1 d . . .
F16 F 0.16123(11) 1.1494(4) 0.06502(10) 0.0467(11) Uani 1 1 d . . .
F17 F 0.20772(13) 1.2204(4) 0.07481(11) 0.0579(14) Uani 1 1 d . . .
F18 F 0.20230(14) 1.0806(4) 0.09393(9) 0.0558(14) Uani 1 1 d . . .
F19 F 0.31294(12) 0.3065(4) 0.12759(8) 0.0460(11) Uani 1 1 d . . .
F20 F 0.28448(10) 0.2098(3) 0.09515(10) 0.0406(10) Uani 1 1 d . . .
F21 F 0.26362(11) 0.3455(3) 0.10496(10) 0.0471(12) Uani 1 1 d . . .
F22 F 0.28974(10) 0.5636(3) 0.03051(8) 0.0360(10) Uani 1 1 d . . .
F23 F 0.27767(10) 0.7061(3) 0.04483(10) 0.0426(11) Uani 1 1 d . . .
F24 F 0.32669(9) 0.6519(3) 0.05871(9) 0.0336(9) Uani 1 1 d . . .
F25 F 0.50349(12) 0.6871(4) 0.14486(10) 0.0484(12) Uani 1 1 d . . .
F26 F 0.51127(11) 0.6183(3) 0.10872(11) 0.0510(12) Uani 1 1 d . . .
F27 F 0.46934(11) 0.5793(3) 0.12164(10) 0.0405(11) Uani 1 1 d . . .
F28 F 0.38575(17) 0.8139(7) 0.06028(16) 0.105(2) Uani 1 1 d U . .
F29 F 0.35260(11) 0.8329(4) 0.08342(14) 0.0655(15) Uani 1 1 d U . .
F30 F 0.39225(18) 0.9309(5) 0.0891(2) 0.131(3) Uani 1 1 d U . .
F31 F 0.58633(18) 0.7707(4) 0.23387(13) 0.0801(19) Uani 1 1 d U . .
F32 F 0.57857(11) 0.7571(3) 0.27396(10) 0.0475(12) Uani 1 1 d . . .
F33 F 0.62494(12) 0.8043(4) 0.27159(14) 0.0683(16) Uani 1 1 d U . .
F34 F 0.63680(14) 1.2134(4) 0.30761(17) 0.086(2) Uani 1 1 d U . .
F35 F 0.60231(18) 1.1774(4) 0.26852(15) 0.087(2) Uani 1 1 d U . .
F36 F 0.58664(11) 1.1865(3) 0.30522(13) 0.0589(15) Uani 1 1 d . . .
F37 F 0.41455(11) 0.2827(3) 0.95093(9) 0.0403(11) Uani 1 1 d . . .
F38 F 0.43111(10) 0.1413(3) 0.94049(9) 0.0380(10) Uani 1 1 d . . .
F39 F 0.38110(9) 0.1848(3) 0.92300(7) 0.0317(9) Uani 1 1 d . . .
F40 F 0.41010(11) -0.2198(3) 0.99934(10) 0.0474(12) Uani 1 1 d . . .
F41 F 0.36518(10) -0.1404(3) 0.99260(9) 0.0405(10) Uani 1 1 d . . .
F42 F 0.40944(11) -0.0789(4) 1.01944(8) 0.0448(12) Uani 1 1 d . . .
F43A F 0.5298(2) 0.3654(9) 0.9737(2) 0.046(3) Uani 0.541(14) 1 d PDU A 1
F44A F 0.4802(2) 0.3324(8) 0.95243(12) 0.045(3) Uani 0.541(14) 1 d PDU A 1
F45A F 0.5075(3) 0.2358(4) 0.98299(19) 0.048(3) Uani 0.541(14) 1 d PDU A 1
F43B F 0.53397(14) 0.3136(9) 0.9855(3) 0.043(3) Uani 0.459(14) 1 d PDU A 2
F44B F 0.4958(3) 0.3874(7) 0.95426(15) 0.038(3) Uani 0.459(14) 1 d PDU A 2
F45B F 0.4847(3) 0.2524(6) 0.9746(2) 0.043(3) Uani 0.459(14) 1 d PDU A 2
F46 F 0.5304(2) 0.2543(8) 0.2709(2) 0.062(3) Uani 0.50 1 d PDU . .
F47 F 0.4821(2) 0.2000(6) 0.25257(19) 0.048(2) Uani 0.50 1 d PDU . .
F48 F 0.4894(7) 0.3210(12) 0.2809(3) 0.049(4) Uani 0.50 1 d PDU . .
F49 F 0.52633(18) 0.6553(7) 0.22297(19) 0.043(2) Uani 0.50 1 d PDU . .
F50 F 0.4940(2) 0.7308(5) 0.24215(15) 0.040(2) Uani 0.50 1 d PDU . .
F51 F 0.4756(2) 0.6231(8) 0.21017(18) 0.043(2) Uani 0.50 1 d PDU . .
S1 S 0.70865(5) 0.36535(16) 0.27640(4) 0.0395(4) Uani 1 1 d DU B .
S2A S 0.69918(5) 0.55130(17) 0.29794(4) 0.0336(6) Uani 0.832(4) 1 d PU B 1
C52A C 0.7028(3) 0.6479(9) 0.2742(3) 0.0552(17) Uani 0.832(4) 1 d PU B 1
F4A F 0.73121(18) 0.6827(5) 0.27775(18) 0.0695(18) Uani 0.832(4) 1 d PU B 1
F5A F 0.68502(19) 0.7279(5) 0.27808(19) 0.0754(19) Uani 0.832(4) 1 d PU B 1
F6A F 0.6904(2) 0.6243(6) 0.24943(14) 0.0747(19) Uani 0.832(4) 1 d PU B 1
O26A O 0.7125(3) 0.5837(8) 0.32490(19) 0.074(2) Uani 0.832(4) 1 d PU B 1
O27A O 0.66477(18) 0.5329(7) 0.29018(19) 0.055(2) Uani 0.832(4) 1 d PU B 1
S2B S 0.6908(3) 0.5559(7) 0.2743(2) 0.0494(16) Uani 0.168(4) 1 d PDU B 2
C52B C 0.7107(5) 0.6525(11) 0.2997(4) 0.054(2) Uani 0.168(4) 1 d PDU B 2
F4B F 0.7392(5) 0.6705(19) 0.2957(6) 0.054(4) Uani 0.168(4) 1 d PDU B 2
F5B F 0.7177(8) 0.619(2) 0.3255(4) 0.052(4) Uani 0.168(4) 1 d PDU B 2
F6B F 0.6926(7) 0.7308(15) 0.2975(7) 0.069(5) Uani 0.168(4) 1 d PDU B 2
O26B O 0.7019(11) 0.576(3) 0.2501(6) 0.063(4) Uani 0.168(4) 1 d PDU B 2
O27B O 0.6601(6) 0.527(4) 0.2775(9) 0.046(4) Uani 0.168(4) 1 d PDU B 2
S3 S 0.66432(4) 0.71351(11) 0.14500(3) 0.0237(3) Uani 1 1 d . . .
S4 S 0.61405(5) 0.77447(13) 0.16625(4) 0.0341(4) Uani 1 1 d . . .
S5 S 0.18054(4) 0.87802(12) 0.04845(3) 0.0226(3) Uani 1 1 d . . .
S6 S 0.20276(4) 1.06906(12) 0.04171(3) 0.0246(3) Uani 1 1 d . . .
S7 S 0.30591(4) 0.36887(12) 0.07694(3) 0.0215(3) Uani 1 1 d . . .
S8 S 0.28625(4) 0.56507(12) 0.08178(3) 0.0208(3) Uani 1 1 d . . .
S9 S 0.46576(4) 0.75129(12) 0.09706(4) 0.0292(4) Uani 1 1 d . . .
S10 S 0.40805(4) 0.75953(12) 0.11208(4) 0.0300(4) Uani 1 1 d . . .
S11 S 0.57911(4) 0.93790(11) 0.25612(3) 0.0205(3) Uani 1 1 d . . .
S12 S 0.62082(4) 1.02926(12) 0.30254(3) 0.0221(3) Uani 1 1 d . . .
S13 S 0.39598(4) 0.13402(11) 0.97554(3) 0.0216(3) Uani 1 1 d . . .
S14 S 0.40488(4) -0.06766(11) 0.96646(3) 0.0214(3) Uani 1 1 d . . .
S15 S 0.49192(4) 0.40173(13) 1.00455(3) 0.0260(3) Uani 1 1 d DU . .
S16 S 0.49341(7) 0.3663(2) 0.23152(6) 0.0255(7) Uani 0.50 1 d PDU . .
S17 S 0.50626(7) 0.5494(2) 0.25890(6) 0.0259(7) Uani 0.50 1 d PDU . .
Mn1 Mn 0.68801(2) 0.28131(7) 0.17483(2) 0.0181(2) Uani 1 1 d . . .
Mn2 Mn 0.59440(2) 0.17221(7) 0.159912(19) 0.0149(2) Uani 1 1 d . . .
Mn3 Mn 0.48840(2) 0.29428(7) 0.128737(19) 0.0147(2) Uani 1 1 d . . .
Mn4 Mn 0.39405(2) 0.23095(7) 0.102826(19) 0.0167(2) Uani 1 1 d . . .

loop_
_atom_site_aniso_label
_atom_site_aniso_U_11
_atom_site_aniso_U_22
_atom_site_aniso_U_33
_atom_site_aniso_U_23
_atom_site_aniso_U_13
_atom_site_aniso_U_12
C1 0.024(3) 0.029(4) 0.028(3) -0.003(3) 0.013(3) -0.003(3)
C2 0.029(4) 0.052(5) 0.020(3) -0.009(3) 0.010(3) -0.021(3)
C3 0.035(4) 0.027(4) 0.043(4) -0.001(3) 0.011(3) -0.002(3)
C4 0.023(4) 0.038(4) 0.041(4) -0.007(3) 0.006(3) -0.001(3)
C5 0.041(4) 0.055(5) 0.028(4) 0.001(4) 0.017(3) -0.012(4)
C6 0.015(3) 0.017(3) 0.022(3) 0.001(3) 0.004(2) 0.002(2)
C7 0.014(3) 0.019(3) 0.022(3) -0.003(2) 0.008(2) -0.006(2)
C8 0.015(3) 0.037(4) 0.017(3) -0.006(3) 0.000(2) 0.005(3)
C9 0.023(3) 0.026(3) 0.016(3) -0.009(3) 0.010(2) -0.001(3)
C10 0.028(3) 0.022(3) 0.030(3) 0.000(3) 0.014(3) -0.003(3)
C11 0.025(3) 0.031(4) 0.017(3) 0.005(3) 0.006(3) 0.005(3)
C12 0.026(4) 0.038(4) 0.036(4) 0.024(3) 0.015(3) 0.016(3)
C13 0.045(5) 0.037(4) 0.047(5) 0.022(4) 0.021(4) 0.021(4)
C14 0.038(4) 0.053(5) 0.025(4) -0.001(3) -0.002(3) 0.016(4)
C15 0.025(3) 0.037(4) 0.026(3) 0.006(3) 0.010(3) 0.007(3)
C16 0.025(3) 0.017(3) 0.027(3) -0.002(3) 0.011(3) 0.000(3)
C17 0.032(4) 0.027(4) 0.028(4) 0.012(3) -0.008(3) -0.011(3)
C18 0.041(4) 0.033(4) 0.029(4) -0.012(3) 0.010(3) -0.005(3)
C19 0.046(5) 0.066(6) 0.034(4) 0.005(4) 0.015(4) 0.032(4)
C20 0.046(5) 0.034(4) 0.029(4) 0.014(3) -0.001(3) 0.000(3)
C21 0.023(3) 0.013(3) 0.014(3) 0.002(2) 0.006(2) -0.001(2)
C22 0.015(3) 0.022(3) 0.013(3) 0.004(2) -0.002(2) 0.002(2)
C23 0.027(3) 0.024(3) 0.017(3) -0.005(3) 0.003(3) -0.007(3)
C24 0.015(3) 0.036(4) 0.021(3) 0.001(3) 0.002(2) 0.000(3)
C25 0.023(3) 0.027(4) 0.014(3) 0.005(3) 0.000(2) -0.003(3)
C26 0.016(3) 0.020(3) 0.019(3) -0.003(2) 0.007(2) -0.002(2)
C27 0.017(3) 0.014(3) 0.017(3) -0.003(2) 0.002(2) 0.003(2)
C28 0.031(4) 0.030(4) 0.032(4) -0.019(3) 0.011(3) -0.002(3)
C29 0.017(3) 0.020(3) 0.018(3) -0.002(2) 0.006(2) -0.005(2)
C30 0.020(3) 0.033(4) 0.015(3) 0.003(3) 0.004(2) -0.003(3)
C31 0.028(3) 0.022(3) 0.013(3) 0.000(3) 0.003(3) 0.007(3)
C32 0.022(3) 0.019(3) 0.022(3) 0.006(3) 0.003(3) 0.005(2)
C33 0.034(4) 0.042(5) 0.025(3) 0.003(3) 0.001(3) 0.001(3)
C34 0.026(4) 0.054(5) 0.045(4) 0.020(4) 0.014(3) 0.017(4)
C35 0.053(5) 0.031(4) 0.036(4) 0.016(3) 0.025(4) 0.015(4)
C36 0.025(3) 0.014(3) 0.012(3) -0.005(2) 0.006(2) 0.003(2)
C37 0.018(3) 0.019(3) 0.016(3) 0.003(2) 0.002(2) -0.002(2)
C38 0.026(4) 0.040(4) 0.025(3) 0.017(3) -0.005(3) -0.007(3)
C39 0.021(3) 0.031(4) 0.030(4) -0.001(3) 0.008(3) 0.010(3)
C40 0.025(3) 0.024(3) 0.021(3) -0.008(3) -0.003(3) -0.001(3)
C41 0.026(3) 0.019(3) 0.013(3) 0.001(2) 0.009(2) 0.000(3)
C42 0.018(3) 0.022(3) 0.026(3) -0.004(3) 0.003(3) -0.003(2)
C43 0.090(6) 0.051(5) 0.064(5) 0.033(4) 0.061(5) 0.031(4)
C44 0.012(3) 0.068(6) 0.036(4) -0.012(4) 0.001(3) 0.006(3)
C45 0.027(4) 0.050(5) 0.085(6) -0.050(5) 0.017(4) -0.007(4)
C46 0.016(3) 0.016(3) 0.017(3) -0.002(2) 0.003(2) -0.004(2)
C47 0.016(3) 0.050(4) 0.013(3) -0.010(3) 0.000(2) -0.010(3)
C48 0.029(4) 0.073(6) 0.013(3) -0.009(3) -0.002(3) -0.015(4)
C49 0.039(4) 0.031(4) 0.030(4) -0.011(3) 0.004(3) -0.008(3)
C50 0.031(4) 0.041(4) 0.028(4) 0.000(3) 0.006(3) 0.003(3)
C51 0.050(4) 0.066(4) 0.031(3) -0.009(3) 0.023(3) -0.006(4)
C53 0.033(4) 0.027(4) 0.044(4) 0.011(3) 0.013(3) 0.001(3)
C54 0.024(4) 0.023(4) 0.058(5) -0.005(4) 0.014(3) 0.000(3)
C55 0.023(3) 0.024(4) 0.029(3) 0.000(3) 0.007(3) -0.005(3)
C56 0.041(4) 0.020(4) 0.036(4) -0.008(3) 0.007(3) 0.002(3)
C57 0.029(4) 0.030(4) 0.032(4) 0.005(3) 0.017(3) 0.001(3)
C58 0.016(3) 0.028(4) 0.029(3) 0.000(3) 0.005(3) 0.002(3)
C59 0.032(4) 0.029(4) 0.052(5) 0.002(3) 0.025(4) 0.001(3)
C60 0.030(4) 0.038(4) 0.124(6) 0.021(5) 0.017(5) 0.007(3)
C61 0.043(5) 0.025(4) 0.054(5) -0.013(4) 0.020(4) -0.009(3)
C62 0.044(5) 0.029(4) 0.081(7) -0.007(5) 0.016(5) -0.006(4)
C63 0.019(3) 0.021(3) 0.028(3) 0.008(3) 0.006(3) 0.000(3)
C64 0.026(3) 0.020(3) 0.027(3) 0.007(3) 0.002(3) -0.006(3)
C65 0.022(3) 0.030(3) 0.034(3) -0.005(3) 0.010(2) 0.001(2)
C66 0.029(5) 0.024(6) 0.030(5) 0.007(4) 0.002(5) 0.000(4)
C67 0.019(5) 0.024(5) 0.031(5) 0.009(4) 0.000(3) -0.003(5)
N1 0.021(3) 0.033(3) 0.025(3) -0.007(2) 0.006(2) -0.008(2)
N2 0.016(2) 0.017(3) 0.012(2) -0.001(2) 0.0059(19) 0.0005(19)
N3 0.023(3) 0.033(3) 0.025(3) 0.008(2) 0.010(2) 0.011(2)
N4 0.024(3) 0.023(3) 0.024(3) -0.001(2) 0.003(2) -0.001(2)
N5 0.017(2) 0.023(3) 0.013(2) -0.002(2) 0.0010(19) -0.004(2)
N6 0.018(2) 0.013(2) 0.014(2) -0.004(2) 0.0008(19) -0.0014(19)
N7 0.024(3) 0.028(3) 0.027(3) 0.011(2) 0.010(2) 0.008(2)
N8 0.011(2) 0.017(3) 0.018(2) 0.003(2) 0.0030(19) -0.0007(19)
N9 0.022(3) 0.015(3) 0.017(2) 0.000(2) 0.005(2) 0.004(2)
N10 0.016(3) 0.032(3) 0.019(3) -0.006(2) 0.001(2) -0.007(2)
N11 0.041(2) 0.056(3) 0.058(3) 0.015(2) 0.021(2) 0.004(2)
N12 0.030(3) 0.019(3) 0.034(3) -0.006(2) 0.006(2) -0.001(2)
N13 0.018(3) 0.022(3) 0.028(3) 0.000(2) 0.002(2) -0.004(2)
N14 0.020(3) 0.026(3) 0.023(3) -0.004(2) -0.003(2) 0.003(2)
N15 0.030(3) 0.020(3) 0.040(3) -0.004(3) 0.015(3) 0.000(2)
N16 0.024(3) 0.018(3) 0.010(2) 0.001(2) 0.001(2) 0.001(2)
N17 0.018(3) 0.021(3) 0.025(3) 0.003(2) -0.001(2) -0.002(2)
N18 0.010(5) 0.028(4) 0.022(5) 0.002(3) 0.000(4) 0.000(3)
N19 0.021(5) 0.022(4) 0.048(7) 0.007(3) 0.009(4) -0.004(3)
O1 0.021(2) 0.037(3) 0.029(2) -0.011(2) 0.0115(19) -0.011(2)
O2 0.031(3) 0.039(3) 0.020(2) -0.011(2) 0.0050(19) -0.013(2)
O3 0.027(2) 0.032(3) 0.036(3) -0.021(2) 0.017(2) -0.012(2)
O4 0.021(2) 0.022(2) 0.039(3) -0.005(2) 0.017(2) -0.0015(18)
O5 0.024(2) 0.037(3) 0.027(2) 0.007(2) 0.0040(19) -0.004(2)
O6 0.026(2) 0.028(3) 0.022(2) 0.0032(19) 0.0008(18) 0.0112(19)
O7 0.027(2) 0.022(2) 0.019(2) -0.0019(18) 0.0024(18) -0.0007(18)
O8 0.027(2) 0.023(2) 0.026(2) 0.0050(19) 0.0102(19) -0.0029(19)
O9 0.028(3) 0.030(3) 0.024(2) -0.005(2) -0.010(2) 0.004(2)
O10 0.030(3) 0.030(3) 0.019(2) -0.0037(19) 0.0004(18) 0.013(2)
O11 0.017(2) 0.017(2) 0.024(2) -0.0040(18) 0.0042(17) 0.0033(17)
O12 0.015(2) 0.023(2) 0.019(2) -0.0004(18) -0.0043(17) -0.0003(17)
O13 0.029(3) 0.023(2) 0.036(3) 0.005(2) 0.009(2) -0.006(2)
O14 0.045(3) 0.023(2) 0.017(2) 0.0013(19) -0.003(2) 0.014(2)
O15 0.015(2) 0.039(3) 0.018(2) 0.005(2) 0.0029(17) 0.0115(19)
O16 0.028(3) 0.034(3) 0.023(2) 0.014(2) -0.0019(19) -0.011(2)
O17 0.022(2) 0.026(2) 0.031(2) -0.004(2) 0.0103(19) 0.0006(19)
O18 0.033(3) 0.029(3) 0.048(3) -0.023(2) 0.021(2) -0.012(2)
O19 0.019(2) 0.023(2) 0.0144(19) -0.0033(17) 0.0042(16) -0.0034(17)
O20 0.024(2) 0.025(2) 0.018(2) -0.0027(18) 0.0039(18) -0.0085(18)
O21 0.031(3) 0.031(3) 0.021(2) -0.006(2) 0.0072(19) -0.007(2)
O22 0.025(2) 0.024(2) 0.022(2) 0.0026(19) 0.0054(18) -0.0005(18)
O23 0.026(2) 0.029(3) 0.017(2) 0.0049(18) 0.0064(18) -0.0064(19)
O24 0.039(3) 0.139(6) 0.037(3) 0.005(4) 0.015(3) 0.008(4)
O25 0.037(3) 0.068(4) 0.028(2) 0.005(3) 0.013(2) -0.013(3)
O28 0.035(3) 0.042(3) 0.049(3) 0.021(3) 0.020(2) 0.006(2)
O29 0.047(3) 0.022(3) 0.033(3) -0.009(2) 0.003(2) -0.001(2)
O30 0.081(4) 0.042(3) 0.040(3) 0.012(3) 0.031(3) 0.029(3)
O31 0.056(4) 0.045(3) 0.071(4) 0.023(3) 0.039(3) 0.019(3)
O32 0.052(3) 0.047(3) 0.016(2) 0.004(2) -0.004(2) -0.006(3)
O33 0.032(3) 0.035(3) 0.038(3) 0.002(2) 0.019(2) -0.004(2)
O34 0.039(3) 0.023(3) 0.040(3) 0.006(2) 0.014(2) -0.001(2)
O35 0.020(2) 0.029(3) 0.054(3) -0.009(2) 0.008(2) -0.004(2)
O36 0.033(3) 0.025(3) 0.053(3) 0.007(2) 0.028(2) 0.005(2)
O37 0.052(3) 0.029(3) 0.020(2) -0.009(2) 0.000(2) -0.006(2)
O38 0.045(3) 0.028(3) 0.026(2) -0.011(2) 0.008(2) -0.001(2)
O39 0.018(2) 0.032(3) 0.037(3) 0.003(2) 0.0107(19) 0.0024(19)
O40 0.033(3) 0.038(3) 0.073(4) 0.022(3) 0.026(3) 0.000(2)
O41 0.043(3) 0.052(3) 0.033(3) 0.000(2) 0.020(2) 0.008(3)
O42 0.069(5) 0.113(6) 0.093(5) -0.062(5) 0.058(4) -0.033(4)
O43 0.039(3) 0.021(2) 0.041(3) 0.000(2) 0.012(2) -0.007(2)
O44 0.045(3) 0.044(3) 0.016(2) 0.003(2) 0.007(2) -0.013(2)
O45 0.026(3) 0.042(3) 0.024(2) 0.001(2) -0.0047(19) -0.005(2)
O46 0.025(2) 0.038(3) 0.029(2) -0.012(2) 0.004(2) -0.001(2)
O47 0.032(3) 0.055(3) 0.017(2) -0.014(2) 0.0009(19) 0.003(2)
O48 0.039(3) 0.036(3) 0.024(2) 0.007(2) -0.008(2) -0.010(2)
O49 0.042(3) 0.030(3) 0.032(3) 0.001(2) 0.015(2) 0.005(2)
O50 0.027(3) 0.032(3) 0.038(3) 0.011(2) 0.014(2) 0.006(2)
O51 0.051(3) 0.028(3) 0.023(2) -0.003(2) 0.001(2) 0.001(2)
O52 0.044(5) 0.022(6) 0.020(4) 0.004(4) -0.003(3) 0.002(4)
O53 0.037(4) 0.029(4) 0.030(5) 0.001(4) 0.017(3) -0.002(3)
O54 0.020(2) 0.021(3) 0.031(4) -0.001(3) 0.009(2) -0.002(2)
O55 0.051(6) 0.026(6) 0.029(4) 0.008(4) 0.001(4) 0.001(4)
O56 0.049(10) 0.038(8) 0.035(10) 0.001(5) 0.014(10) 0.004(6)
O57 0.018(3) 0.050(6) 0.036(5) 0.016(5) -0.001(4) -0.008(4)
O58 0.046(5) 0.040(6) 0.069(8) 0.013(5) 0.037(5) 0.002(5)
O59 0.055(6) 0.054(8) 0.029(6) 0.007(4) -0.015(5) -0.016(6)
F1 0.055(3) 0.103(4) 0.041(3) -0.003(3) 0.030(2) -0.003(3)
F2 0.126(5) 0.047(3) 0.077(4) 0.002(3) 0.055(4) -0.018(3)
F3 0.046(3) 0.105(4) 0.034(2) -0.006(3) -0.007(2) 0.020(3)
F7 0.045(3) 0.053(3) 0.044(3) 0.014(2) -0.001(2) -0.013(2)
F8 0.058(3) 0.048(3) 0.072(3) 0.026(3) 0.033(3) 0.029(2)
F9 0.043(3) 0.033(2) 0.053(3) 0.023(2) 0.013(2) -0.0011(19)
F10 0.042(3) 0.041(3) 0.061(3) -0.004(2) 0.006(2) -0.006(2)
F11 0.038(3) 0.087(4) 0.111(5) -0.005(4) 0.037(3) 0.011(3)
F12 0.055(3) 0.036(3) 0.051(3) 0.008(2) -0.006(2) -0.005(2)
F13 0.026(2) 0.029(2) 0.053(3) 0.0024(19) 0.0207(18) -0.0001(16)
F14 0.042(2) 0.023(2) 0.045(2) 0.0048(19) 0.0143(19) 0.0018(18)
F15 0.044(2) 0.035(2) 0.0214(19) -0.0037(17) 0.0096(17) -0.0119(19)
F16 0.040(3) 0.052(3) 0.051(3) -0.006(2) 0.018(2) 0.017(2)
F17 0.068(3) 0.039(3) 0.069(3) -0.026(3) 0.023(3) -0.011(2)
F18 0.082(4) 0.053(3) 0.027(2) -0.005(2) 0.007(2) 0.028(3)
F19 0.055(3) 0.060(3) 0.024(2) 0.011(2) 0.013(2) 0.013(2)
F20 0.037(2) 0.033(2) 0.058(3) 0.011(2) 0.023(2) 0.0011(19)
F21 0.040(3) 0.048(3) 0.067(3) 0.014(2) 0.037(2) 0.011(2)
F22 0.042(2) 0.043(3) 0.0225(19) -0.0043(18) 0.0086(17) -0.0138(19)
F23 0.037(2) 0.039(3) 0.055(3) 0.020(2) 0.018(2) 0.018(2)
F24 0.021(2) 0.034(2) 0.048(2) -0.0040(19) 0.0133(17) -0.0071(16)
F25 0.051(3) 0.043(3) 0.044(3) 0.006(2) 0.003(2) 0.001(2)
F26 0.043(3) 0.042(3) 0.079(3) 0.012(2) 0.035(3) 0.018(2)
F27 0.044(3) 0.019(2) 0.063(3) 0.010(2) 0.024(2) -0.0018(18)
F28 0.074(4) 0.150(5) 0.098(4) 0.079(3) 0.037(3) 0.043(4)
F29 0.026(2) 0.045(3) 0.124(4) -0.020(3) 0.019(3) 0.0033(19)
F30 0.070(4) 0.052(3) 0.235(6) 0.042(4) -0.014(4) -0.011(3)
F31 0.131(5) 0.047(3) 0.075(4) -0.036(3) 0.050(4) -0.016(3)
F32 0.049(3) 0.028(2) 0.065(3) 0.015(2) 0.014(2) -0.001(2)
F33 0.039(3) 0.033(3) 0.136(5) -0.004(3) 0.030(3) 0.016(2)
F34 0.052(3) 0.041(3) 0.168(6) -0.041(3) 0.036(4) -0.015(2)
F35 0.125(5) 0.037(3) 0.099(5) 0.036(3) 0.030(4) 0.014(3)
F36 0.032(2) 0.030(2) 0.113(4) -0.025(3) 0.018(3) 0.0053(19)
F37 0.043(3) 0.021(2) 0.050(3) 0.0134(19) 0.004(2) -0.0085(18)
F38 0.029(2) 0.043(3) 0.048(2) 0.019(2) 0.0207(19) 0.0088(19)
F39 0.029(2) 0.042(2) 0.0201(18) 0.0066(17) 0.0009(16) -0.0023(17)
F40 0.052(3) 0.028(2) 0.057(3) 0.023(2) 0.007(2) 0.001(2)
F41 0.034(2) 0.035(2) 0.055(3) 0.001(2) 0.017(2) -0.0175(19)
F42 0.056(3) 0.054(3) 0.022(2) 0.000(2) 0.0074(19) -0.028(2)
F43A 0.038(4) 0.054(6) 0.060(7) -0.026(5) 0.034(4) -0.021(5)
F44A 0.047(5) 0.060(7) 0.024(3) -0.017(4) 0.007(3) -0.010(4)
F45A 0.074(9) 0.026(3) 0.053(5) -0.011(3) 0.031(5) -0.007(4)
F43B 0.017(3) 0.040(7) 0.078(8) -0.009(5) 0.022(4) 0.001(3)
F44B 0.052(7) 0.039(6) 0.026(4) -0.012(3) 0.018(4) 0.003(5)
F45B 0.022(5) 0.034(5) 0.070(7) -0.014(4) 0.010(5) -0.007(4)
F46 0.038(4) 0.062(6) 0.078(6) 0.037(5) 0.005(4) 0.017(4)
F47 0.068(6) 0.025(4) 0.044(5) 0.010(3) 0.006(4) -0.012(4)
F48 0.063(8) 0.059(8) 0.021(7) 0.002(4) 0.008(7) 0.004(6)
F49 0.034(4) 0.047(5) 0.054(5) 0.019(4) 0.021(4) -0.005(4)
F50 0.052(8) 0.026(3) 0.042(6) 0.004(3) 0.012(5) 0.001(4)
F51 0.036(4) 0.045(6) 0.035(5) 0.008(4) -0.009(4) -0.005(4)
S1 0.0375(10) 0.0514(12) 0.0311(9) 0.0103(8) 0.0124(8) 0.0096(9)
S2A 0.0277(10) 0.0441(13) 0.0316(11) 0.0179(9) 0.0126(8) 0.0086(9)
C52A 0.054(3) 0.053(3) 0.067(3) 0.022(3) 0.031(3) 0.006(3)
F4A 0.067(4) 0.052(3) 0.107(5) 0.000(4) 0.053(4) -0.017(3)
F5A 0.074(4) 0.058(4) 0.105(5) 0.027(4) 0.043(4) 0.016(3)
F6A 0.105(5) 0.070(4) 0.049(3) 0.032(3) 0.021(3) 0.008(4)
O26A 0.077(5) 0.084(5) 0.055(4) -0.003(4) 0.011(4) 0.025(4)
O27A 0.040(3) 0.055(4) 0.079(5) 0.026(4) 0.033(3) 0.011(3)
S2B 0.048(3) 0.051(3) 0.055(3) 0.018(3) 0.024(3) 0.004(3)
C52B 0.051(3) 0.053(3) 0.063(3) 0.015(3) 0.025(3) 0.008(3)
F4B 0.048(6) 0.048(6) 0.076(7) 0.007(6) 0.034(6) -0.003(6)
F5B 0.050(6) 0.054(7) 0.053(6) 0.009(6) 0.015(6) 0.013(6)
F6B 0.064(7) 0.058(7) 0.090(8) 0.008(8) 0.030(8) 0.015(7)
O26B 0.075(7) 0.056(7) 0.059(6) 0.027(6) 0.019(6) 0.003(6)
O27B 0.038(7) 0.049(7) 0.061(8) 0.020(8) 0.030(7) 0.004(7)
S3 0.0270(8) 0.0167(8) 0.0282(8) 0.0023(6) 0.0092(6) 0.0005(6)
S4 0.0435(10) 0.0293(9) 0.0358(9) 0.0067(8) 0.0217(8) 0.0081(8)
S5 0.0214(8) 0.0272(8) 0.0189(7) -0.0001(6) 0.0055(6) -0.0039(6)
S6 0.0207(8) 0.0220(8) 0.0304(8) -0.0028(7) 0.0060(6) -0.0021(6)
S7 0.0252(8) 0.0213(8) 0.0195(7) -0.0020(6) 0.0090(6) -0.0023(6)
S8 0.0193(7) 0.0234(8) 0.0195(7) -0.0037(6) 0.0052(6) 0.0009(6)
S9 0.0326(9) 0.0226(8) 0.0386(9) 0.0081(7) 0.0199(7) 0.0022(7)
S10 0.0325(9) 0.0214(8) 0.0433(10) -0.0065(7) 0.0221(8) -0.0053(7)
S11 0.0258(8) 0.0218(8) 0.0125(6) -0.0001(6) 0.0032(6) -0.0052(6)
S12 0.0195(7) 0.0241(8) 0.0203(7) -0.0073(6) 0.0017(6) 0.0019(6)
S13 0.0234(8) 0.0188(8) 0.0203(7) -0.0002(6) 0.0027(6) -0.0038(6)
S14 0.0224(8) 0.0203(8) 0.0208(7) 0.0029(6) 0.0051(6) 0.0013(6)
S15 0.0234(8) 0.0377(9) 0.0177(7) 0.0062(7) 0.0074(6) 0.0078(7)
S16 0.0244(15) 0.0235(16) 0.0290(16) 0.0062(13) 0.0080(13) -0.0015(12)
S17 0.0230(18) 0.0268(15) 0.0257(17) 0.0090(11) 0.0034(13) -0.0044(12)
Mn1 0.0169(5) 0.0194(5) 0.0185(5) -0.0030(4) 0.0061(4) -0.0008(4)
Mn2 0.0129(4) 0.0144(5) 0.0170(4) -0.0028(4) 0.0035(4) 0.0004(4)
Mn3 0.0123(4) 0.0155(5) 0.0147(4) -0.0015(4) 0.0013(3) 0.0002(4)
Mn4 0.0205(5) 0.0147(5) 0.0130(4) -0.0010(4) 0.0018(4) -0.0049(4)

loop_
_atom_type_symbol
_atom_type_description
_atom_type_scat_dispersion_real
_atom_type_scat_dispersion_imag
_atom_type_scat_source
C C .0181 .0091 'International Tables Vol C Tables 4.2.6.8 and 6.1.1.4'
H H .0000 .0000 'International Tables Vol C Tables 4.2.6.8 and 6.1.1.4'
N N .0311 .0180 'International Tables Vol C Tables 4.2.6.8 and 6.1.1.4'
O O .0492 .0322 'International Tables Vol C Tables 4.2.6.8 and 6.1.1.4'
F F .0727 .0534 'International Tables Vol C Tables 4.2.6.8 and 6.1.1.4'
S S .3331 .5567 'International Tables Vol C Tables 4.2.6.8 and 6.1.1.4'
Mn Mn -.5299 2.8052 'International Tables Vol C Tables 4.2.6.8 and 6.1.1.4'

loop_
_geom_angle_atom_site_label_1
_geom_angle_atom_site_label_2
_geom_angle_atom_site_label_3
_geom_angle
O2 C1 O1 127.1(6)
O2 C1 C2 122.8(6)
O1 C1 C2 110.1(5)
N1 C2 C1 117.6(5)
N1 C2 H2A 107.9
C1 C2 H2A 107.9
N1 C2 H2B 107.9
C1 C2 H2B 107.9
H2A C2 H2B 107.2
N1 C3 H3A 109.5
N1 C3 H3B 109.5
H3A C3 H3B 109.5
N1 C3 H3C 109.5
H3A C3 H3C 109.5
H3B C3 H3C 109.5
N1 C4 H4A 109.5
N1 C4 H4B 109.5
H4A C4 H4B 109.5
N1 C4 H4C 109.5
H4A C4 H4C 109.5
H4B C4 H4C 109.5
N1 C5 H5A 109.5
N1 C5 H5B 109.5
H5A C5 H5B 109.5
N1 C5 H5C 109.5
H5A C5 H5C 109.5
H5B C5 H5C 109.5
O3 C6 O4 127.7(6)
O3 C6 C7 118.6(5)
O4 C6 C7 113.7(5)
N2 C7 C6 116.9(5)
N2 C7 H7A 108.1
C6 C7 H7A 108.1
N2 C7 H7B 108.1
C6 C7 H7B 108.1
H7A C7 H7B 107.3
N2 C8 H8A 109.5
N2 C8 H8B 109.5
H8A C8 H8B 109.5
N2 C8 H8C 109.5
H8A C8 H8C 109.5
H8B C8 H8C 109.5
N2 C9 H9A 109.5
N2 C9 H9B 109.5
H9A C9 H9B 109.5
N2 C9 H9C 109.5
H9A C9 H9C 109.5
H9B C9 H9C 109.5
N2 C10 H10A 109.5
N2 C10 H10B 109.5
H10A C10 H10B 109.5
N2 C10 H10C 109.5
H10A C10 H10C 109.5
H10B C10 H10C 109.5
O5 C11 O6 126.1(6)
O5 C11 C12 119.6(6)
O6 C11 C12 114.3(6)
N3 C12 C11 116.0(5)
N3 C12 H12A 108.3
C11 C12 H12A 108.3
N3 C12 H12B 108.3
C11 C12 H12B 108.3
H12A C12 H12B 107.4
N3 C13 H13A 109.5
N3 C13 H13B 109.5
H13A C13 H13B 109.5
N3 C13 H13C 109.5
H13A C13 H13C 109.5
H13B C13 H13C 109.5
N3 C14 H14A 109.5
N3 C14 H14B 109.5
H14A C14 H14B 109.5
N3 C14 H14C 109.5
H14A C14 H14C 109.5
H14B C14 H14C 109.5
N3 C15 H15A 109.5
N3 C15 H15B 109.5
H15A C15 H15B 109.5
N3 C15 H15C 109.5
H15A C15 H15C 109.5
H15B C15 H15C 109.5
O7 C16 O8 128.2(6)
O7 C16 C17 111.4(5)
O8 C16 C17 120.4(6)
N4 C17 C16 118.3(5)
N4 C17 H17A 107.7
C16 C17 H17A 107.7
N4 C17 H17B 107.7
C16 C17 H17B 107.7
H17A C17 H17B 107.1
N4 C18 H18A 109.5
N4 C18 H18B 109.5
H18A C18 H18B 109.5
N4 C18 H18C 109.5
H18A C18 H18C 109.5
H18B C18 H18C 109.5
N4 C19 H19A 109.5
N4 C19 H19B 109.5
H19A C19 H19B 109.5
N4 C19 H19C 109.5
H19A C19 H19C 109.5
H19B C19 H19C 109.5
N4 C20 H20A 109.5
N4 C20 H20B 109.5
H20A C20 H20B 109.5
N4 C20 H20C 109.5
H20A C20 H20C 109.5
H20B C20 H20C 109.5
O10 C21 O9 127.6(6)
O10 C21 C22 120.2(5)
O9 C21 C22 112.3(5)
N5 C22 C21 117.7(5)
N5 C22 H22A 107.9
C21 C22 H22A 107.9
N5 C22 H22B 107.9
C21 C22 H22B 107.9
H22A C22 H22B 107.2
N5 C23 H23A 109.5
N5 C23 H23B 109.5
H23A C23 H23B 109.5
N5 C23 H23C 109.5
H23A C23 H23C 109.5
H23B C23 H23C 109.5
N5 C24 H24A 109.5
N5 C24 H24B 109.5
H24A C24 H24B 109.5
N5 C24 H24C 109.5
H24A C24 H24C 109.5
H24B C24 H24C 109.5
N5 C25 H25A 109.5
N5 C25 H25B 109.5
H25A C25 H25B 109.5
N5 C25 H25C 109.5
H25A C25 H25C 109.5
H25B C25 H25C 109.5
O11 C26 O12 127.9(6)
O11 C26 C27 121.2(5)
O12 C26 C27 110.9(5)
N6 C27 C26 118.1(5)
N6 C27 H27A 107.8
C26 C27 H27A 107.8
N6 C27 H27B 107.8
C26 C27 H27B 107.8
H27A C27 H27B 107.1
N6 C28 H28A 109.5
N6 C28 H28B 109.5
H28A C28 H28B 109.5
N6 C28 H28C 109.5
H28A C28 H28C 109.5
H28B C28 H28C 109.5
N6 C29 H29A 109.5
N6 C29 H29B 109.5
H29A C29 H29B 109.5
N6 C29 H29C 109.5
H29A C29 H29C 109.5
H29B C29 H29C 109.5
N6 C30 H30A 109.5
N6 C30 H30B 109.5
H30A C30 H30B 109.5
N6 C30 H30C 109.5
H30A C30 H30C 109.5
H30B C30 H30C 109.5
O14 C31 O13 126.4(6)
O14 C31 C32 112.9(6)
O13 C31 C32 120.7(5)
N7 C32 C31 117.1(5)
N7 C32 H32A 108.0
C31 C32 H32A 108.0
N7 C32 H32B 108.0
C31 C32 H32B 108.0
H32A C32 H32B 107.3
N7 C33 H33A 109.5
N7 C33 H33B 109.5
H33A C33 H33B 109.5
N7 C33 H33C 109.5
H33A C33 H33C 109.5
H33B C33 H33C 109.5
N7 C34 H34A 109.5
N7 C34 H34B 109.5
H34A C34 H34B 109.5
N7 C34 H34C 109.5
H34A C34 H34C 109.5
H34B C34 H34C 109.5
N7 C35 H35A 109.5
N7 C35 H35B 109.5
H35A C35 H35B 109.5
N7 C35 H35C 109.5
H35A C35 H35C 109.5
H35B C35 H35C 109.5
O16 C36 O15 128.2(6)
O16 C36 C37 119.1(5)
O15 C36 C37 112.7(5)
N8 C37 C36 117.9(5)
N8 C37 H37A 107.8
C36 C37 H37A 107.8
N8 C37 H37B 107.8
C36 C37 H37B 107.8
H37A C37 H37B 107.2
N8 C38 H38A 109.5
N8 C38 H38B 109.5
H38A C38 H38B 109.5
N8 C38 H38C 109.5
H38A C38 H38C 109.5
H38B C38 H38C 109.5
N8 C39 H39A 109.5
N8 C39 H39B 109.5
H39A C39 H39B 109.5
N8 C39 H39C 109.5
H39A C39 H39C 109.5
H39B C39 H39C 109.5
N8 C40 H40A 109.5
N8 C40 H40B 109.5
H40A C40 H40B 109.5
N8 C40 H40C 109.5
H40A C40 H40C 109.5
H40B C40 H40C 109.5
O17 C41 O18 128.8(6)
O17 C41 C42 112.4(5)
O18 C41 C42 118.8(5)
N9 C42 C41 118.3(5)
N9 C42 H42A 107.7
C41 C42 H42A 107.7
N9 C42 H42B 107.7
C41 C42 H42B 107.7
H42A C42 H42B 107.1
N9 C43 H43A 109.5
N9 C43 H43B 109.5
H43A C43 H43B 109.5
N9 C43 H43C 109.5
H43A C43 H43C 109.5
H43B C43 H43C 109.5
N9 C44 H44A 109.5
N9 C44 H44B 109.5
H44A C44 H44B 109.5
N9 C44 H44C 109.5
H44A C44 H44C 109.5
H44B C44 H44C 109.5
N9 C45 H45A 109.5
N9 C45 H45B 109.5
H45A C45 H45B 109.5
N9 C45 H45C 109.5
H45A C45 H45C 109.5
H45B C45 H45C 109.5
O20 C46 O19 128.5(5)
O20 C46 C47 120.4(5)
O19 C46 C47 111.1(5)
N10 C47 C46 118.1(5)
N10 C47 H47A 107.8
C46 C47 H47A 107.8
N10 C47 H47B 107.8
C46 C47 H47B 107.8
H47A C47 H47B 107.1
N10 C48 H48A 109.5
N10 C48 H48B 109.5
H48A C48 H48B 109.5
N10 C48 H48C 109.5
H48A C48 H48C 109.5
H48B C48 H48C 109.5
N10 C49 H49A 109.5
N10 C49 H49B 109.5
H49A C49 H49B 109.5
N10 C49 H49C 109.5
H49A C49 H49C 109.5
H49B C49 H49C 109.5
N10 C50 H50A 109.5
N10 C50 H50B 109.5
H50A C50 H50B 109.5
N10 C50 H50C 109.5
H50A C50 H50C 109.5
H50B C50 H50C 109.5
F2 C51 F3 109.8(8)
F2 C51 F1 109.1(7)
F3 C51 F1 108.2(7)
F2 C51 S1 110.2(6)
F3 C51 S1 111.8(6)
F1 C51 S1 107.7(6)
F9 C53 F8 109.0(6)
F9 C53 F7 108.1(6)
F8 C53 F7 109.4(6)
F9 C53 S3 111.2(5)
F8 C53 S3 108.6(5)
F7 C53 S3 110.6(5)
F12 C54 F10 108.7(7)
F12 C54 F11 109.3(6)
F10 C54 F11 108.0(6)
F12 C54 S4 112.0(5)
F10 C54 S4 111.7(5)
F11 C54 S4 107.0(6)
F15 C55 F13 108.8(5)
F15 C55 F14 107.6(5)
F13 C55 F14 108.1(5)
F15 C55 S5 111.5(5)
F13 C55 S5 110.9(4)
F14 C55 S5 109.8(4)
F16 C56 F17 108.7(6)
F16 C56 F18 108.6(7)
F17 C56 F18 108.5(6)
F16 C56 S6 111.7(5)
F17 C56 S6 108.9(5)
F18 C56 S6 110.4(5)
F21 C57 F19 108.9(6)
F21 C57 F20 108.5(6)
F19 C57 F20 108.6(6)
F21 C57 S7 111.2(5)
F19 C57 S7 110.0(5)
F20 C57 S7 109.6(5)
F24 C58 F22 109.3(5)
F24 C58 F23 108.3(5)
F22 C58 F23 109.3(5)
F24 C58 S8 110.8(4)
F22 C58 S8 110.1(4)
F23 C58 S8 109.0(4)
F25 C59 F26 108.7(6)
F25 C59 F27 109.2(6)
F26 C59 F27 108.2(6)
F25 C59 S9 111.6(5)
F26 C59 S9 109.1(5)
F27 C59 S9 110.0(5)
F30 C60 F28 109.8(11)
F30 C60 F29 109.8(8)
F28 C60 F29 106.5(9)
F30 C60 S10 110.8(8)
F28 C60 S10 110.2(7)
F29 C60 S10 109.7(7)
F33 C61 F32 107.9(7)
F33 C61 F31 110.8(7)
F32 C61 F31 107.7(6)
F33 C61 S11 111.8(5)
F32 C61 S11 110.4(5)
F31 C61 S11 108.2(6)
F35 C62 F34 109.3(9)
F35 C62 F36 107.7(8)
F34 C62 F36 107.6(7)
F35 C62 S12 112.3(7)
F34 C62 S12 109.1(6)
F36 C62 S12 110.7(6)
F37 C63 F38 109.1(5)
F37 C63 F39 108.4(5)
F38 C63 F39 108.8(5)
F37 C63 S13 109.4(5)
F38 C63 S13 111.1(4)
F39 C63 S13 110.1(4)
F40 C64 F41 109.1(5)
F40 C64 F42 108.7(5)
F41 C64 F42 107.4(6)
F40 C64 S14 110.8(5)
F41 C64 S14 111.1(4)
F42 C64 S14 109.6(4)
F45B C65 F43A 141.3(7)
F45B C65 F43B 112.5(7)
F45B C65 F44B 113.6(8)
F43A C65 F44B 71.0(7)
F43B C65 F44B 108.9(8)
F45B C65 F44A 70.4(7)
F43A C65 F44A 107.8(7)
F43B C65 F44A 133.3(7)
F43A C65 F45A 104.9(7)
F43B C65 F45A 69.8(7)
F44B C65 F45A 135.1(6)
F44A C65 F45A 103.1(7)
F45B C65 S15 103.7(5)
F43A C65 S15 110.8(5)
F43B C65 S15 108.5(6)
F44B C65 S15 109.4(5)
F44A C65 S15 116.1(5)
F45A C65 S15 113.3(5)
F48 C66 F47 107.3(12)
F48 C66 F46 109.7(15)
F47 C66 F46 108.3(9)
F48 C66 S16 110.5(8)
F47 C66 S16 109.1(6)
F46 C66 S16 111.8(6)
F51 C67 F49 107.5(8)
F51 C67 F50 107.9(7)
F49 C67 F50 109.1(8)
F51 C67 S17 111.0(6)
F49 C67 S17 111.9(5)
F50 C67 S17 109.2(5)
C3 N1 C4 111.0(5)
C3 N1 C2 111.9(6)
C4 N1 C2 109.6(6)
C3 N1 C5 108.8(6)
C4 N1 C5 109.2(6)
C2 N1 C5 106.2(5)
C8 N2 C10 110.3(5)
C8 N2 C7 111.5(4)
C10 N2 C7 112.3(5)
C8 N2 C9 107.7(5)
C10 N2 C9 108.5(4)
C7 N2 C9 106.3(4)
C14 N3 C12 112.3(6)
C14 N3 C13 107.8(6)
C12 N3 C13 107.5(5)
C14 N3 C15 110.6(5)
C12 N3 C15 110.7(5)
C13 N3 C15 107.7(6)
C19 N4 C18 110.5(6)
C19 N4 C20 109.0(6)
C18 N4 C20 108.3(5)
C19 N4 C17 111.5(6)
C18 N4 C17 110.4(5)
C20 N4 C17 107.0(5)
C25 N5 C22 110.2(4)
C25 N5 C24 109.4(5)
C22 N5 C24 112.2(4)
C25 N5 C23 108.9(5)
C22 N5 C23 107.9(5)
C24 N5 C23 108.0(5)
C30 N6 C29 110.6(5)
C30 N6 C28 108.7(5)
C29 N6 C28 108.0(5)
C30 N6 C27 111.6(4)
C29 N6 C27 110.3(4)
C28 N6 C27 107.4(5)
C34 N7 C35 108.0(6)
C34 N7 C32 111.0(5)
C35 N7 C32 107.9(5)
C34 N7 C33 110.9(6)
C35 N7 C33 108.0(5)
C32 N7 C33 110.8(5)
C40 N8 C37 110.9(5)
C40 N8 C38 108.4(5)
C37 N8 C38 107.4(4)
C40 N8 C39 110.3(5)
C37 N8 C39 111.8(5)
C38 N8 C39 107.8(5)
C43 N9 C42 110.6(5)
C43 N9 C44 109.9(7)
C42 N9 C44 111.8(5)
C43 N9 C45 108.7(7)
C42 N9 C45 108.5(5)
C44 N9 C45 107.3(6)
C50 N10 C48 109.1(6)
C50 N10 C49 109.1(5)
C48 N10 C49 109.2(5)
C50 N10 C47 110.7(5)
C48 N10 C47 107.0(5)
C49 N10 C47 111.8(5)
S2A N11 S1 126.7(5)
S1 N11 S2B 106.2(6)
S4 N12 S3 125.2(4)
S5 N13 S6 125.4(3)
S7 N14 S8 126.5(3)
S10 N15 S9 124.4(4)
S12 N16 S11 124.9(3)
S14 N17 S13 125.4(3)
O54 N18 S15 57.6(3)
S16 N19 S17 125.2(4)
C1 O1 Mn1 134.4(4)
C6 O3 Mn1 148.3(4)
C6 O4 Mn2 131.7(4)
C11 O5 Mn1 119.6(4)
C11 O6 Mn2 135.0(4)
C16 O7 Mn1 131.5(4)
C16 O8 Mn2 142.9(4)
C21 O9 Mn2 148.9(4)
C21 O10 Mn3 142.8(4)
C26 O11 Mn2 141.3(4)
C26 O12 Mn3 137.1(4)
C31 O13 Mn3 120.2(4)
C31 O14 Mn4 147.0(4)
C36 O15 Mn3 129.9(4)
C36 O16 Mn4 149.7(4)
C41 O17 Mn3 147.2(4)
C41 O18 Mn4 128.7(4)
C46 O19 Mn4 128.7(4)
O55 O52 S15 72.4(4)
O54 O53 S15 62.2(3)
O53 O54 N18 132.6(4)
O53 O54 S15 65.0(3)
N18 O54 S15 67.8(4)
O52 O55 S15 74.2(4)
O24 S1 O25 118.5(4)
O24 S1 N11 119.6(4)
O25 S1 N11 106.7(4)
O24 S1 C51 104.8(4)
O25 S1 C51 104.8(4)
N11 S1 C51 99.7(4)
O26A S2A O27A 115.1(7)
O26A S2A N11 110.6(6)
O27A S2A N11 117.7(5)
O26A S2A C52A 109.2(7)
O27A S2A C52A 102.9(5)
N11 S2A C52A 99.6(5)
F6A C52A F4A 110.7(10)
F6A C52A F5A 104.3(10)
F4A C52A F5A 104.0(10)
F6A C52A S2A 112.4(9)
F4A C52A S2A 115.8(9)
F5A C52A S2A 108.5(8)
O27B S2B O26B 133(3)
O27B S2B N11 111(2)
O26B S2B N11 98(2)
O27B S2B C52B 112(2)
O26B S2B C52B 104(2)
N11 S2B C52B 89.5(7)
F6B C52B F5B 109.1(15)
F6B C52B F4B 113.3(15)
F5B C52B F4B 104.6(14)
F6B C52B S2B 111.7(13)
F5B C52B S2B 111.2(13)
F4B C52B S2B 106.8(12)
O29 S3 O28 119.6(3)
O29 S3 N12 115.1(3)
O28 S3 N12 107.4(3)
O29 S3 C53 105.4(3)
O28 S3 C53 103.6(3)
N12 S3 C53 103.9(3)
O31 S4 O30 119.4(4)
O31 S4 N12 116.3(3)
O30 S4 N12 106.8(4)
O31 S4 C54 104.3(4)
O30 S4 C54 102.6(3)
N12 S4 C54 105.7(3)
O33 S5 O32 118.6(3)
O33 S5 N13 108.7(3)
O32 S5 N13 116.4(3)
O33 S5 C55 104.1(3)
O32 S5 C55 104.0(3)
N13 S5 C55 102.7(3)
O35 S6 O34 118.8(3)
O35 S6 N13 115.3(3)
O34 S6 N13 108.3(3)
O35 S6 C56 105.4(3)
O34 S6 C56 104.1(3)
N13 S6 C56 102.9(3)
O36 S7 O37 118.5(3)
O36 S7 N14 108.0(3)
O37 S7 N14 116.5(3)
O36 S7 C57 104.4(3)
O37 S7 C57 104.6(3)
N14 S7 C57 102.7(3)
O39 S8 O38 118.2(3)
O39 S8 N14 116.4(3)
O38 S8 N14 108.9(3)
O39 S8 C58 104.3(3)
O38 S8 C58 104.7(3)
N14 S8 C58 102.2(3)
O40 S9 O41 118.6(4)
O40 S9 N15 108.6(3)
O41 S9 N15 116.0(3)
O40 S9 C59 104.3(3)
O41 S9 C59 104.9(3)
N15 S9 C59 102.4(3)
O43 S10 O42 118.3(4)
O43 S10 N15 116.6(3)
O42 S10 N15 106.9(4)
O43 S10 C60 105.7(4)
O42 S10 C60 104.2(6)
N15 S10 C60 103.4(4)
O44 S11 O45 119.2(3)
O44 S11 N16 115.3(3)
O45 S11 N16 108.2(3)
O44 S11 C61 105.0(4)
O45 S11 C61 103.6(3)
N16 S11 C61 103.6(3)
O46 S12 O47 118.9(3)
O46 S12 N16 117.0(3)
O47 S12 N16 107.2(3)
O46 S12 C62 105.0(4)
O47 S12 C62 103.5(4)
N16 S12 C62 103.0(3)
O48 S13 O49 119.1(3)
O48 S13 N17 116.1(3)
O49 S13 N17 108.0(3)
O48 S13 C63 105.5(3)
O49 S13 C63 103.8(3)
N17 S13 C63 102.1(3)
O50 S14 O51 118.4(3)
O50 S14 N17 116.4(3)
O51 S14 N17 108.4(3)
O50 S14 C64 105.1(3)
O51 S14 C64 104.8(3)
N17 S14 C64 101.6(3)
O54 S15 O55 124.6(5)
O54 S15 O52 148.2(5)
O54 S15 O53 52.8(5)
O55 S15 O53 80.6(6)
O52 S15 O53 114.0(5)
O54 S15 N18 54.7(5)
O55 S15 N18 143.9(5)
O52 S15 N18 124.3(5)
O53 S15 N18 107.3(5)
O54 S15 C65 106.8(3)
O55 S15 C65 109.5(4)
O52 S15 C65 104.0(4)
O53 S15 C65 99.9(3)
N18 S15 C65 103.8(4)
O57 S16 O56 117.6(14)
O57 S16 N19 116.3(5)
O56 S16 N19 107.7(11)
O57 S16 C66 105.1(5)
O56 S16 C66 105.2(8)
N19 S16 C66 103.3(4)
O59 S17 O58 119.1(9)
O59 S17 N19 109.1(7)
O58 S17 N19 115.8(6)
O59 S17 C67 103.1(6)
O58 S17 C67 104.9(5)
N19 S17 C67 102.4(4)
O7 Mn1 O1 104.75(19)
O7 Mn1 O5 127.61(19)
O1 Mn1 O5 127.5(2)
O7 Mn1 O3 93.52(18)
O1 Mn1 O3 83.15(17)
O5 Mn1 O3 89.08(19)
O7 Mn1 O21 102.97(18)
O1 Mn1 O21 86.44(17)
O5 Mn1 O21 85.94(18)
O3 Mn1 O21 162.31(19)
O9 Mn2 O4 87.13(18)
O9 Mn2 O11 101.68(17)
O4 Mn2 O11 171.11(17)
O9 Mn2 O8 92.84(18)
O4 Mn2 O8 92.30(17)
O11 Mn2 O8 86.17(17)
O9 Mn2 O6 166.03(18)
O4 Mn2 O6 87.94(17)
O11 Mn2 O6 83.74(16)
O8 Mn2 O6 100.41(17)
O9 Mn2 O22 82.94(18)
O4 Mn2 O22 87.29(17)
O11 Mn2 O22 94.87(16)
O8 Mn2 O22 175.77(17)
O6 Mn2 O22 83.78(17)
O12 Mn3 O15 110.46(18)
O12 Mn3 O17 92.27(17)
O15 Mn3 O17 88.36(17)
O12 Mn3 O13 111.27(17)
O15 Mn3 O13 138.21(18)
O17 Mn3 O13 92.30(19)
O12 Mn3 O10 99.81(18)
O15 Mn3 O10 84.51(17)
O17 Mn3 O10 167.52(17)
O13 Mn3 O10 86.26(19)
O19 Mn4 O14 97.16(17)
O19 Mn4 O16 87.53(17)
O14 Mn4 O16 103.6(2)
O19 Mn4 O18 164.08(19)
O14 Mn4 O18 98.74(19)
O16 Mn4 O18 88.1(2)
O19 Mn4 O23 88.43(16)
O14 Mn4 O23 93.39(19)
O16 Mn4 O23 162.88(18)
O18 Mn4 O23 91.32(18)

loop_
_geom_bond_atom_site_label_1
_geom_bond_atom_site_label_2
_geom_bond_distance
C1 O2 1.237(8)
C1 O1 1.261(8)
C1 C2 1.534(9)
C2 N1 1.503(8)
C2 H2A 0.9900
C2 H2B 0.9900
C3 N1 1.494(9)
C3 H3A 0.9800
C3 H3B 0.9800
C3 H3C 0.9800
C4 N1 1.501(9)
C4 H4A 0.9800
C4 H4B 0.9800
C4 H4C 0.9800
C5 N1 1.518(8)
C5 H5A 0.9800
C5 H5B 0.9800
C5 H5C 0.9800
C6 O3 1.234(7)
C6 O4 1.243(7)
C6 C7 1.533(8)
C7 N2 1.513(7)
C7 H7A 0.9900
C7 H7B 0.9900
C8 N2 1.492(7)
C8 H8A 0.9800
C8 H8B 0.9800
C8 H8C 0.9800
C9 N2 1.516(7)
C9 H9A 0.9800
C9 H9B 0.9800
C9 H9C 0.9800
C10 N2 1.501(8)
C10 H10A 0.9800
C10 H10B 0.9800
C10 H10C 0.9800
C11 O5 1.243(8)
C11 O6 1.259(8)
C11 C12 1.529(9)
C12 N3 1.501(8)
C12 H12A 0.9900
C12 H12B 0.9900
C13 N3 1.501(9)
C13 H13A 0.9800
C13 H13B 0.9800
C13 H13C 0.9800
C14 N3 1.496(9)
C14 H14A 0.9800
C14 H14B 0.9800
C14 H14C 0.9800
C15 N3 1.506(8)
C15 H15A 0.9800
C15 H15B 0.9800
C15 H15C 0.9800
C16 O7 1.243(8)
C16 O8 1.245(8)
C16 C17 1.516(9)
C17 N4 1.508(8)
C17 H17A 0.9900
C17 H17B 0.9900
C18 N4 1.497(9)
C18 H18A 0.9800
C18 H18B 0.9800
C18 H18C 0.9800
C19 N4 1.486(9)
C19 H19A 0.9800
C19 H19B 0.9800
C19 H19C 0.9800
C20 N4 1.503(9)
C20 H20A 0.9800
C20 H20B 0.9800
C20 H20C 0.9800
C21 O10 1.240(7)
C21 O9 1.240(7)
C21 C22 1.528(8)
C22 N5 1.502(7)
C22 H22A 0.9900
C22 H22B 0.9900
C23 N5 1.513(8)
C23 H23A 0.9800
C23 H23B 0.9800
C23 H23C 0.9800
C24 N5 1.508(8)
C24 H24A 0.9800
C24 H24B 0.9800
C24 H24C 0.9800
C25 N5 1.500(8)
C25 H25A 0.9800
C25 H25B 0.9800
C25 H25C 0.9800
C26 O11 1.242(7)
C26 O12 1.256(7)
C26 C27 1.530(8)
C27 N6 1.515(7)
C27 H27A 0.9900
C27 H27B 0.9900
C28 N6 1.505(8)
C28 H28A 0.9800
C28 H28B 0.9800
C28 H28C 0.9800
C29 N6 1.500(7)
C29 H29A 0.9800
C29 H29B 0.9800
C29 H29C 0.9800
C30 N6 1.498(8)
C30 H30A 0.9800
C30 H30B 0.9800
C30 H30C 0.9800
C31 O14 1.250(7)
C31 O13 1.251(8)
C31 C32 1.525(9)
C32 N7 1.501(8)
C32 H32A 0.9900
C32 H32B 0.9900
C33 N7 1.515(9)
C33 H33A 0.9800
C33 H33B 0.9800
C33 H33C 0.9800
C34 N7 1.491(9)
C34 H34A 0.9800
C34 H34B 0.9800
C34 H34C 0.9800
C35 N7 1.494(9)
C35 H35A 0.9800
C35 H35B 0.9800
C35 H35C 0.9800
C36 O16 1.242(8)
C36 O15 1.256(7)
C36 C37 1.522(8)
C37 N8 1.499(7)
C37 H37A 0.9900
C37 H37B 0.9900
C38 N8 1.499(8)
C38 H38A 0.9800
C38 H38B 0.9800
C38 H38C 0.9800
C39 N8 1.501(8)
C39 H39A 0.9800
C39 H39B 0.9800
C39 H39C 0.9800
C40 N8 1.498(8)
C40 H40A 0.9800
C40 H40B 0.9800
C40 H40C 0.9800
C41 O17 1.239(7)
C41 O18 1.245(8)
C41 C42 1.535(8)
C42 N9 1.493(8)
C42 H42A 0.9900
C42 H42B 0.9900
C43 N9 1.492(9)
C43 H43A 0.9800
C43 H43B 0.9800
C43 H43C 0.9800
C44 N9 1.493(8)
C44 H44A 0.9800
C44 H44B 0.9800
C44 H44C 0.9800
C45 N9 1.496(8)
C45 H45A 0.9800
C45 H45B 0.9800
C45 H45C 0.9800
C46 O20 1.239(7)
C46 O19 1.265(7)
C46 C47 1.533(8)
C47 N10 1.503(7)
C47 H47A 0.9900
C47 H47B 0.9900
C48 N10 1.498(8)
C48 H48A 0.9800
C48 H48B 0.9800
C48 H48C 0.9800
C49 N10 1.499(9)
C49 H49A 0.9800
C49 H49B 0.9800
C49 H49C 0.9800
C50 N10 1.489(9)
C50 H50A 0.9800
C50 H50B 0.9800
C50 H50C 0.9800
C51 F2 1.285(10)
C51 F3 1.290(10)
C51 F1 1.338(9)
C51 S1 1.837(9)
C53 F9 1.319(8)
C53 F8 1.328(9)
C53 F7 1.330(9)
C53 S3 1.844(7)
C54 F12 1.304(9)
C54 F10 1.319(9)
C54 F11 1.337(9)
C54 S4 1.850(8)
C55 F15 1.326(8)
C55 F13 1.328(7)
C55 F14 1.339(8)
C55 S5 1.829(7)
C56 F16 1.309(9)
C56 F17 1.325(9)
C56 F18 1.332(9)
C56 S6 1.846(7)
C57 F21 1.321(8)
C57 F19 1.333(8)
C57 F20 1.333(8)
C57 S7 1.828(7)
C58 F24 1.318(7)
C58 F22 1.323(8)
C58 F23 1.331(8)
C58 S8 1.846(7)
C59 F25 1.314(9)
C59 F26 1.323(8)
C59 F27 1.327(8)
C59 S9 1.837(8)
C60 F30 1.268(11)
C60 F28 1.303(14)
C60 F29 1.309(10)
C60 S10 1.843(10)
C61 F33 1.312(9)
C61 F32 1.318(9)
C61 F31 1.327(10)
C61 S11 1.827(8)
C62 F35 1.301(12)
C62 F34 1.327(10)
C62 F36 1.342(11)
C62 S12 1.806(9)
C63 F37 1.318(8)
C63 F38 1.322(8)
C63 F39 1.328(7)
C63 S13 1.842(6)
C64 F40 1.306(8)
C64 F41 1.328(8)
C64 F42 1.343(8)
C64 S14 1.831(7)
C65 F45B 1.307(5)
C65 F43A 1.316(5)
C65 F43B 1.324(5)
C65 F44B 1.325(5)
C65 F44A 1.329(5)
C65 F45A 1.343(5)
C65 S15 1.816(4)
C66 F48 1.318(5)
C66 F47 1.321(5)
C66 F46 1.321(5)
C66 S16 1.829(3)
C67 F51 1.320(5)
C67 F49 1.322(5)
C67 F50 1.324(5)
C67 S17 1.831(3)
N11 S2A 1.488(7)
N11 S1 1.648(8)
N11 S2B 1.695(9)
N12 S4 1.563(6)
N12 S3 1.580(6)
N13 S5 1.562(6)
N13 S6 1.588(5)
N14 S7 1.572(6)
N14 S8 1.572(5)
N15 S10 1.573(6)
N15 S9 1.583(6)
N16 S12 1.566(5)
N16 S11 1.572(5)
N17 S14 1.573(5)
N17 S13 1.577(5)
N18 O54 1.366(12)
N18 S15 1.550(5)
N19 S16 1.576(5)
N19 S17 1.576(5)
O1 Mn1 2.076(4)
O3 Mn1 2.125(4)
O4 Mn2 2.163(4)
O5 Mn1 2.090(5)
O6 Mn2 2.209(4)
O7 Mn1 2.057(4)
O8 Mn2 2.164(4)
O9 Mn2 2.126(4)
O10 Mn3 2.142(4)
O11 Mn2 2.164(4)
O12 Mn3 2.069(4)
O13 Mn3 2.127(4)
O14 Mn4 2.103(5)
O15 Mn3 2.097(4)
O16 Mn4 2.111(4)
O17 Mn3 2.125(4)
O18 Mn4 2.120(5)
O19 Mn4 2.103(4)
O21 Mn1 2.197(4)
O22 Mn2 2.236(4)
O23 Mn4 2.183(4)
O24 S1 1.387(7)
O25 S1 1.414(6)
O28 S3 1.423(5)
O29 S3 1.420(5)
O30 S4 1.445(6)
O31 S4 1.410(6)
O32 S5 1.428(5)
O33 S5 1.420(5)
O34 S6 1.430(5)
O35 S6 1.427(5)
O36 S7 1.421(5)
O37 S7 1.428(5)
O38 S8 1.432(5)
O39 S8 1.430(5)
O40 S9 1.414(5)
O41 S9 1.426(6)
O42 S10 1.434(7)
O43 S10 1.419(5)
O44 S11 1.424(5)
O45 S11 1.425(5)
O46 S12 1.424(5)
O47 S12 1.432(5)
O48 S13 1.416(5)
O49 S13 1.424(5)
O50 S14 1.427(5)
O51 S14 1.436(5)
O52 O55 0.819(12)
O52 S15 1.429(3)
O53 O54 1.273(11)
O53 S15 1.449(3)
O54 S15 1.413(3)
O55 S15 1.416(3)
O56 S16 1.429(5)
O57 S16 1.428(5)
O58 S17 1.431(5)
O59 S17 1.429(5)
S2A O26A 1.378(10)
S2A O27A 1.437(8)
S2A C52A 1.800(11)
C52A F6A 1.242(14)
C52A F4A 1.270(13)
C52A F5A 1.367(13)
S2B O27B 1.430(11)
S2B O26B 1.449(11)
S2B C52B 1.848(10)
C52B F6B 1.294(10)
C52B F5B 1.320(10)
C52B F4B 1.321(10)
